data_4339934
loop_
_publ_author_name
'Vidyaratne, Indu'
'Scott, Jennifer'
'Gambarotta, Sandro'
'Budzelaar, Peter H. M.'

_publ_section_title
;
 Dinitrogen activation, partial reduction, and formation of coordinated
 imide promoted by a chromium diiminepyridine complex.
;
_journal_issue 17
_journal_name_full 'Inorganic chemistry'
_journal_page_first 7040
_journal_page_last 7049
_journal_paper_doi 10.1021/ic700810f
_journal_volume 46
_journal_year 2007
_chemical_formula_sum 'C74 H102 Cr2 N8 Na2 O2'
_chemical_formula_weight 1285.62
_chemical_name_systematic
;

 ?

;
_space_group_IT_number 14
_symmetry_cell_setting monoclinic
_symmetry_space_group_name_Hall '-P 2yn'
_symmetry_space_group_name_H-M 'P 1 21/n 1'
_atom_sites_solution_hydrogens geom
_atom_sites_solution_primary direct
_atom_sites_solution_secondary difmap
_audit_creation_method SHELXL-97
_cell_angle_alpha 90.00
_cell_angle_beta 103.198(2)
_cell_angle_gamma 90.00
_cell_formula_units_Z 4
_cell_length_a 18.148(3)
_cell_length_b 18.561(3)
_cell_length_c 21.219(3)
_cell_measurement_reflns_used 929
_cell_measurement_temperature 203(2)
_cell_measurement_theta_max 24.74
_cell_measurement_theta_min 2.31
_cell_volume 6958.7(19)
_computing_cell_refinement 'SMART, Bruker (2000)'
_computing_data_collection 'SMART, Bruker (2000)'
_computing_data_reduction 'XPREP, Bruker (2000)'
_computing_molecular_graphics 'SHELXTL, Bruker (2000)'
_computing_publication_material 'SHELXTL, Bruker (2000)'
_computing_structure_refinement 'SHELXL-97 (Sheldrick, 1997)'
_computing_structure_solution 'SHELXS-97 (Sheldrick, 1990)'
_diffrn_ambient_temperature 203(2)
_diffrn_measured_fraction_theta_full 0.994
_diffrn_measured_fraction_theta_max 0.994
_diffrn_measurement_device_type 'CCD area detector'
_diffrn_measurement_method 'phi and omega scans'
_diffrn_radiation_monochromator graphite
_diffrn_radiation_source 'fine-focus sealed tube'
_diffrn_radiation_type MoK\a
_diffrn_radiation_wavelength 0.71073
_diffrn_reflns_av_R_equivalents 0.0529
_diffrn_reflns_av_sigmaI/netI 0.0426
_diffrn_reflns_limit_h_max 19
_diffrn_reflns_limit_h_min -19
_diffrn_reflns_limit_k_max 19
_diffrn_reflns_limit_k_min -19
_diffrn_reflns_limit_l_max 22
_diffrn_reflns_limit_l_min -22
_diffrn_reflns_number 40199
_diffrn_reflns_theta_full 21.97
_diffrn_reflns_theta_max 21.97
_diffrn_reflns_theta_min 1.47
_diffrn_standards_decay_% <1
_exptl_absorpt_coefficient_mu 0.375
_exptl_absorpt_correction_T_max 0.9424
_exptl_absorpt_correction_T_min 0.9287
_exptl_absorpt_correction_type multi-scan
_exptl_absorpt_process_details 'SADABS, Bruker (2000)'
_exptl_crystal_colour brownish_red
_exptl_crystal_density_diffrn 1.227
_exptl_crystal_density_meas ?
_exptl_crystal_density_method 'not measured'
_exptl_crystal_description block
_exptl_crystal_F_000 2752
_exptl_crystal_size_max 0.20
_exptl_crystal_size_mid 0.18
_exptl_crystal_size_min 0.16
_refine_diff_density_max 0.461
_refine_diff_density_min -0.501
_refine_diff_density_rms 0.068
_refine_ls_extinction_method none
_refine_ls_goodness_of_fit_ref 1.049
_refine_ls_hydrogen_treatment constr
_refine_ls_matrix_type full
_refine_ls_number_parameters 793
_refine_ls_number_reflns 8447
_refine_ls_number_restraints 0
_refine_ls_restrained_S_all 1.049
_refine_ls_R_factor_all 0.0800
_refine_ls_R_factor_gt 0.0536
_refine_ls_shift/su_max 0.001
_refine_ls_shift/su_mean 0.001
_refine_ls_structure_factor_coef Fsqd
_refine_ls_weighting_details 'calc w=1/[\s^2^(Fo^2^)+(0.0731P)^2^+13.0959P] where P=(Fo^2^+2Fc^2^)/3'
_refine_ls_weighting_scheme calc
_refine_ls_wR_factor_gt 0.1357
_refine_ls_wR_factor_ref 0.1561
_reflns_number_gt 6264
_reflns_number_total 8447
_reflns_threshold_expression >2sigma(I)
_cod_data_source_file ic700810f-file002.cif
_cod_data_source_block sg3315
_cod_depositor_comments
;
The following automatic conversions were performed:

'_symmetry_cell_setting' value 'Monoclinic' changed to 'monoclinic'
according to
/usr/data/users/saulius/automatic-downloads/retrospective/ACS/lib/dictionaries/cif_core.dic
dictionary named 'cif_core.dic' version 2.4.2 from 2011-04-26.

Automatic conversion script
Id: cif_fix_values 2281 2013-09-26 08:29:07Z andrius 

The following automatic conversions were performed:

'_exptl_crystal_density_meas' value 'n/a' was changed to '?' - the
value is perceived as not measured.

Automatic conversion script
Id: cif_fix_values 3008 2015-01-20 13:52:24Z robertas 
;
_cod_original_cell_volume 6958.6(16)
_cod_original_sg_symbol_H-M P2(1)/n
_cod_database_code 4339934

loop_
_symmetry_equiv_pos_as_xyz
'x, y, z'
'-x+1/2, y+1/2, -z+1/2'
'-x, -y, -z'
'x-1/2, -y-1/2, z-1/2'

loop_
_atom_site_label
_atom_site_type_symbol
_atom_site_fract_x
_atom_site_fract_y
_atom_site_fract_z
_atom_site_U_iso_or_equiv
_atom_site_adp_type
_atom_site_occupancy
_atom_site_symmetry_multiplicity
_atom_site_calc_flag
_atom_site_refinement_flags
Cr1 Cr 0.55455(4) 0.81783(4) 0.20946(3) 0.0296(2) Uani 1 1 d .
Cr2 Cr 0.41818(4) 0.79267(4) 0.37105(3) 0.0279(2) Uani 1 1 d .
Na1 Na 0.38720(10) 0.85917(12) 0.23102(9) 0.0465(5) Uani 1 1 d .
Na2 Na 0.57469(11) 0.88255(12) 0.34648(9) 0.0494(6) Uani 1 1 d .
N1 N 0.4895(2) 0.7877(2) 0.12097(17) 0.0306(9) Uani 1 1 d .
N2 N 0.4953(2) 0.9047(2) 0.18149(17) 0.0290(9) Uani 1 1 d .
N3 N 0.63080(19) 0.8993(2) 0.24799(17) 0.0296(9) Uani 1 1 d .
N4 N 0.32896(19) 0.86119(19) 0.33152(17) 0.0274(9) Uani 1 1 d .
N5 N 0.46014(19) 0.88678(19) 0.39926(16) 0.0266(9) Uani 1 1 d .
N6 N 0.48836(19) 0.77033(19) 0.45973(16) 0.0273(9) Uani 1 1 d .
N7 N 0.51233(19) 0.78604(19) 0.27163(17) 0.0268(9) Uani 1 1 d .
H7A H 0.5350 0.7509 0.2488 0.040 Uiso 1 1 d R
N8 N 0.46683(19) 0.77561(19) 0.30975(16) 0.0256(8) Uani 1 1 d .
O1 O 0.64162(16) 0.74136(16) 0.20923(14) 0.0337(8) Uani 1 1 d .
O2 O 0.34561(16) 0.70108(16) 0.36999(15) 0.0338(8) Uani 1 1 d .
C1 C 0.3653(3) 0.8156(3) 0.0439(2) 0.0454(13) Uani 1 1 d .
H1A H 0.3729 0.7677 0.0283 0.068 Uiso 1 1 calc R
H1B H 0.3614 0.8500 0.0088 0.068 Uiso 1 1 calc R
H1C H 0.3190 0.8165 0.0594 0.068 Uiso 1 1 calc R
C2 C 0.4295(2) 0.8347(3) 0.0968(2) 0.0327(12) Uani 1 1 d .
C3 C 0.4340(3) 0.9014(3) 0.1289(2) 0.0330(12) Uani 1 1 d .
C4 C 0.3866(3) 0.9626(3) 0.1146(2) 0.0438(13) Uani 1 1 d .
H4A H 0.3431 0.9604 0.0807 0.053 Uiso 1 1 calc R
C5 C 0.4029(3) 1.0241(3) 0.1489(3) 0.0483(14) Uani 1 1 d .
H5A H 0.3692 1.0631 0.1391 0.058 Uiso 1 1 calc R
C6 C 0.4698(3) 1.0325(3) 0.1999(3) 0.0438(13) Uani 1 1 d .
H6A H 0.4805 1.0754 0.2239 0.053 Uiso 1 1 calc R
C7 C 0.5204(3) 0.9696(2) 0.2121(2) 0.0314(11) Uani 1 1 d .
C8 C 0.5938(3) 0.9670(3) 0.2487(2) 0.0342(12) Uani 1 1 d .
C9 C 0.6315(3) 1.0272(3) 0.2882(3) 0.0475(14) Uani 1 1 d .
H9A H 0.5977 1.0684 0.2829 0.071 Uiso 1 1 calc R
H9B H 0.6772 1.0401 0.2744 0.071 Uiso 1 1 calc R
H9C H 0.6445 1.0130 0.3334 0.071 Uiso 1 1 calc R
C10 C 0.4933(2) 0.7246(3) 0.0819(2) 0.0315(11) Uani 1 1 d .
C11 C 0.5183(3) 0.7318(3) 0.0236(2) 0.0380(12) Uani 1 1 d .
C12 C 0.5140(3) 0.6713(3) -0.0157(2) 0.0482(14) Uani 1 1 d .
H12A H 0.5280 0.6758 -0.0555 0.058 Uiso 1 1 calc R
C13 C 0.4904(3) 0.6063(3) 0.0008(3) 0.0567(16) Uani 1 1 d .
H13A H 0.4878 0.5667 -0.0273 0.068 Uiso 1 1 calc R
C14 C 0.4702(3) 0.5989(3) 0.0597(3) 0.0498(14) Uani 1 1 d .
H14A H 0.4550 0.5535 0.0717 0.060 Uiso 1 1 calc R
C15 C 0.4720(3) 0.6571(3) 0.1013(2) 0.0364(12) Uani 1 1 d .
C16 C 0.5503(3) 0.8017(3) 0.0031(3) 0.0464(14) Uani 1 1 d .
H16A H 0.5623 0.8339 0.0413 0.056 Uiso 1 1 calc R
C17 C 0.4952(4) 0.8406(5) -0.0502(4) 0.107(3) Uani 1 1 d .
H17A H 0.4486 0.8498 -0.0366 0.161 Uiso 1 1 calc R
H17B H 0.4846 0.8110 -0.0889 0.161 Uiso 1 1 calc R
H17C H 0.5172 0.8860 -0.0594 0.161 Uiso 1 1 calc R
C18 C 0.6230(3) 0.7890(3) -0.0196(3) 0.0537(15) Uani 1 1 d .
H18A H 0.6596 0.7648 0.0142 0.080 Uiso 1 1 calc R
H18B H 0.6435 0.8349 -0.0293 0.080 Uiso 1 1 calc R
H18C H 0.6122 0.7593 -0.0583 0.080 Uiso 1 1 calc R
C19 C 0.4474(3) 0.6463(3) 0.1645(2) 0.0392(12) Uani 1 1 d .
H19A H 0.4786 0.6791 0.1967 0.047 Uiso 1 1 calc R
C20 C 0.3659(3) 0.6689(3) 0.1574(3) 0.0575(16) Uani 1 1 d .
H20A H 0.3590 0.7174 0.1400 0.086 Uiso 1 1 calc R
H20B H 0.3533 0.6678 0.1994 0.086 Uiso 1 1 calc R
H20C H 0.3331 0.6360 0.1283 0.086 Uiso 1 1 calc R
C21 C 0.4596(3) 0.5708(3) 0.1924(3) 0.0542(15) Uani 1 1 d .
H21A H 0.5121 0.5571 0.1970 0.081 Uiso 1 1 calc R
H21B H 0.4273 0.5373 0.1635 0.081 Uiso 1 1 calc R
H21C H 0.4470 0.5697 0.2344 0.081 Uiso 1 1 calc R
C22 C 0.7095(2) 0.9042(2) 0.2470(2) 0.0281(11) Uani 1 1 d .
C23 C 0.7313(3) 0.9406(2) 0.1955(2) 0.0335(12) Uani 1 1 d .
C24 C 0.8081(3) 0.9473(3) 0.1973(2) 0.0413(13) Uani 1 1 d .
H24A H 0.8229 0.9719 0.1635 0.050 Uiso 1 1 calc R
C25 C 0.8627(3) 0.9195(3) 0.2466(3) 0.0476(14) Uani 1 1 d .
H25A H 0.9143 0.9263 0.2474 0.057 Uiso 1 1 calc R
C26 C 0.8411(3) 0.8816(3) 0.2948(3) 0.0459(14) Uani 1 1 d .
H26A H 0.8785 0.8609 0.3279 0.055 Uiso 1 1 calc R
C27 C 0.7654(3) 0.8729(3) 0.2961(2) 0.0349(12) Uani 1 1 d .
C28 C 0.6753(3) 0.9698(3) 0.1371(2) 0.0425(13) Uani 1 1 d .
H28A H 0.6244 0.9526 0.1394 0.051 Uiso 1 1 calc R
C29 C 0.6728(4) 1.0520(3) 0.1349(3) 0.0685(18) Uani 1 1 d .
H29A H 0.6620 1.0702 0.1746 0.103 Uiso 1 1 calc R
H29B H 0.6336 1.0675 0.0983 0.103 Uiso 1 1 calc R
H29C H 0.7214 1.0703 0.1303 0.103 Uiso 1 1 calc R
C30 C 0.6915(3) 0.9419(3) 0.0740(3) 0.0592(16) Uani 1 1 d .
H30A H 0.6927 0.8897 0.0747 0.089 Uiso 1 1 calc R
H30B H 0.7401 0.9602 0.0693 0.089 Uiso 1 1 calc R
H30C H 0.6521 0.9582 0.0378 0.089 Uiso 1 1 calc R
C31 C 0.7460(3) 0.8312(3) 0.3520(2) 0.0451(14) Uani 1 1 d .
H31A H 0.6949 0.8102 0.3363 0.054 Uiso 1 1 calc R
C32 C 0.7428(4) 0.8821(4) 0.4082(3) 0.075(2) Uani 1 1 d .
H32A H 0.7075 0.9209 0.3926 0.112 Uiso 1 1 calc R
H32B H 0.7927 0.9019 0.4256 0.112 Uiso 1 1 calc R
H32C H 0.7261 0.8556 0.4418 0.112 Uiso 1 1 calc R
C33 C 0.8009(3) 0.7693(4) 0.3758(3) 0.072(2) Uani 1 1 d .
H33A H 0.8027 0.7375 0.3398 0.108 Uiso 1 1 calc R
H33B H 0.7839 0.7425 0.4090 0.108 Uiso 1 1 calc R
H33C H 0.8510 0.7886 0.3935 0.108 Uiso 1 1 calc R
C34 C 0.6896(3) 0.7394(3) 0.1632(2) 0.0389(12) Uani 1 1 d .
H34A H 0.7322 0.7728 0.1762 0.047 Uiso 1 1 calc R
H34B H 0.6607 0.7530 0.1199 0.047 Uiso 1 1 calc R
C35 C 0.7171(5) 0.6649(3) 0.1630(4) 0.097(3) Uani 1 1 d .
H35A H 0.7087 0.6469 0.1185 0.116 Uiso 1 1 calc R
H35B H 0.7714 0.6629 0.1827 0.116 Uiso 1 1 calc R
C36 C 0.6760(4) 0.6218(3) 0.1995(4) 0.088(2) Uani 1 1 d .
H36A H 0.7093 0.5858 0.2253 0.106 Uiso 1 1 calc R
H36B H 0.6338 0.5970 0.1706 0.106 Uiso 1 1 calc R
C37 C 0.6475(3) 0.6732(3) 0.2425(3) 0.0464(14) Uani 1 1 d .
H37A H 0.5980 0.6578 0.2487 0.056 Uiso 1 1 calc R
H37B H 0.6829 0.6765 0.2848 0.056 Uiso 1 1 calc R
C38 C 0.3052(3) 0.9881(3) 0.2882(3) 0.0449(13) Uani 1 1 d .
H38A H 0.3313 1.0340 0.2930 0.067 Uiso 1 1 calc R
H38B H 0.2577 0.9929 0.3015 0.067 Uiso 1 1 calc R
H38C H 0.2952 0.9730 0.2432 0.067 Uiso 1 1 calc R
C39 C 0.3532(2) 0.9333(2) 0.3293(2) 0.0296(11) Uani 1 1 d .
C40 C 0.4253(2) 0.9479(2) 0.3662(2) 0.0288(11) Uani 1 1 d .
C41 C 0.4658(3) 1.0160(3) 0.3759(2) 0.0367(12) Uani 1 1 d .
H41A H 0.4479 1.0571 0.3512 0.044 Uiso 1 1 calc R
C42 C 0.5341(3) 1.0174(3) 0.4249(2) 0.0384(12) Uani 1 1 d .
H42A H 0.5623 1.0604 0.4320 0.046 Uiso 1 1 calc R
C43 C 0.5603(3) 0.9583(2) 0.4621(2) 0.0330(11) Uani 1 1 d .
H43A H 0.6039 0.9622 0.4957 0.040 Uiso 1 1 calc R
C44 C 0.5225(2) 0.8920(2) 0.4504(2) 0.0284(11) Uani 1 1 d .
C45 C 0.5398(2) 0.8249(2) 0.4836(2) 0.0292(11) Uani 1 1 d .
C46 C 0.6041(3) 0.8167(3) 0.5365(2) 0.0446(13) Uani 1 1 d .
H46A H 0.6140 0.7721 0.5576 0.067 Uiso 1 1 calc R
H46B H 0.6366 0.8560 0.5501 0.067 Uiso 1 1 calc R
C47 C 0.2495(2) 0.8535(2) 0.3292(2) 0.0287(11) Uani 1 1 d .
C48 C 0.2018(2) 0.8140(3) 0.2797(2) 0.0338(12) Uani 1 1 d .
C49 C 0.1249(3) 0.8112(3) 0.2769(2) 0.0455(14) Uani 1 1 d .
H49A H 0.0933 0.7849 0.2435 0.055 Uiso 1 1 calc R
C50 C 0.0936(3) 0.8459(3) 0.3217(2) 0.0456(14) Uani 1 1 d .
H50A H 0.0411 0.8444 0.3184 0.055 Uiso 1 1 calc R
C51 C 0.1402(3) 0.8826(3) 0.3714(2) 0.0383(12) Uani 1 1 d .
H51A H 0.1188 0.9061 0.4022 0.046 Uiso 1 1 calc R
C52 C 0.2182(2) 0.8862(2) 0.3774(2) 0.0298(11) Uani 1 1 d .
C53 C 0.2320(3) 0.7761(3) 0.2268(2) 0.0408(13) Uani 1 1 d .
H53A H 0.2870 0.7688 0.2434 0.049 Uiso 1 1 calc R
C54 C 0.2211(3) 0.8241(3) 0.1669(3) 0.0598(16) Uani 1 1 d .
H54A H 0.2446 0.8705 0.1790 0.090 Uiso 1 1 calc R
H54B H 0.1675 0.8307 0.1486 0.090 Uiso 1 1 calc R
H54C H 0.2445 0.8015 0.1351 0.090 Uiso 1 1 calc R
C55 C 0.1963(3) 0.7024(3) 0.2100(3) 0.0610(17) Uani 1 1 d .
H55A H 0.2046 0.6729 0.2488 0.091 Uiso 1 1 calc R
H55B H 0.2191 0.6793 0.1781 0.091 Uiso 1 1 calc R
H55C H 0.1423 0.7080 0.1925 0.091 Uiso 1 1 calc R
C56 C 0.2651(3) 0.9247(3) 0.4359(2) 0.0353(12) Uani 1 1 d .
H56A H 0.3189 0.9217 0.4338 0.042 Uiso 1 1 calc R
C57 C 0.2437(3) 1.0045(3) 0.4372(3) 0.0566(15) Uani 1 1 d .
H57A H 0.2494 1.0276 0.3976 0.085 Uiso 1 1 calc R
H57B H 0.2766 1.0278 0.4740 0.085 Uiso 1 1 calc R
H57C H 0.1915 1.0086 0.4409 0.085 Uiso 1 1 calc R
C58 C 0.2568(3) 0.8887(3) 0.4987(2) 0.0526(15) Uani 1 1 d .
H58A H 0.2702 0.8382 0.4980 0.079 Uiso 1 1 calc R
H58B H 0.2048 0.8930 0.5027 0.079 Uiso 1 1 calc R
H58C H 0.2900 0.9122 0.5352 0.079 Uiso 1 1 calc R
C59 C 0.4990(2) 0.7040(2) 0.4961(2) 0.0274(11) Uani 1 1 d .
C60 C 0.4664(2) 0.6962(2) 0.5501(2) 0.0283(11) Uani 1 1 d .
C61 C 0.4799(3) 0.6330(3) 0.5861(2) 0.0408(13) Uani 1 1 d .
H61A H 0.4584 0.6274 0.6221 0.049 Uiso 1 1 calc R
C62 C 0.5235(3) 0.5785(3) 0.5704(2) 0.0455(14) Uani 1 1 d .
H62A H 0.5327 0.5366 0.5959 0.055 Uiso 1 1 calc R
C63 C 0.5536(3) 0.5860(3) 0.5169(2) 0.0419(13) Uani 1 1 d .
H63A H 0.5821 0.5480 0.5053 0.050 Uiso 1 1 calc R
C64 C 0.5431(3) 0.6487(2) 0.4792(2) 0.0316(11) Uani 1 1 d .
C65 C 0.4186(3) 0.7542(3) 0.5716(2) 0.0361(12) Uani 1 1 d .
H65A H 0.4038 0.7894 0.5359 0.043 Uiso 1 1 calc R
C66 C 0.3462(3) 0.7237(3) 0.5871(3) 0.0471(14) Uani 1 1 d .
H66A H 0.3175 0.6978 0.5497 0.071 Uiso 1 1 calc R
H66B H 0.3158 0.7629 0.5976 0.071 Uiso 1 1 calc R
H66C H 0.3594 0.6911 0.6236 0.071 Uiso 1 1 calc R
C67 C 0.4625(3) 0.7944(3) 0.6313(3) 0.0506(14) Uani 1 1 d .
H67A H 0.5085 0.8145 0.6223 0.076 Uiso 1 1 calc R
H67B H 0.4756 0.7613 0.6675 0.076 Uiso 1 1 calc R
H67C H 0.4315 0.8331 0.6420 0.076 Uiso 1 1 calc R
C68 C 0.5838(3) 0.6547(3) 0.4248(3) 0.0496(15) Uani 1 1 d .
H68A H 0.5642 0.6976 0.3985 0.060 Uiso 1 1 calc R
C69 C 0.5744(3) 0.5896(3) 0.3803(3) 0.0635(17) Uani 1 1 d .
H69A H 0.5212 0.5824 0.3608 0.095 Uiso 1 1 calc R
H69B H 0.5945 0.5472 0.4051 0.095 Uiso 1 1 calc R
H69C H 0.6017 0.5976 0.3466 0.095 Uiso 1 1 calc R
C70 C 0.6678(4) 0.6648(5) 0.4516(4) 0.129(4) Uani 1 1 d .
H70A H 0.6762 0.7065 0.4798 0.194 Uiso 1 1 calc R
H70B H 0.6928 0.6719 0.4162 0.194 Uiso 1 1 calc R
H70C H 0.6884 0.6223 0.4761 0.194 Uiso 1 1 calc R
C71 C 0.2926(3) 0.6925(3) 0.4115(3) 0.0424(13) Uani 1 1 d .
H71A H 0.2411 0.7049 0.3882 0.051 Uiso 1 1 calc R
H71B H 0.3068 0.7233 0.4499 0.051 Uiso 1 1 calc R
C72 C 0.2976(3) 0.6139(3) 0.4306(3) 0.0536(15) Uani 1 1 d .
H72A H 0.2493 0.5965 0.4380 0.064 Uiso 1 1 calc R
H72B H 0.3374 0.6059 0.4697 0.064 Uiso 1 1 calc R
C73 C 0.3164(4) 0.5774(3) 0.3728(3) 0.0636(17) Uani 1 1 d .
H73A H 0.3441 0.5324 0.3853 0.076 Uiso 1 1 calc R
H73B H 0.2705 0.5670 0.3396 0.076 Uiso 1 1 calc R
C74 C 0.3640(3) 0.6305(3) 0.3493(3) 0.0548(15) Uani 1 1 d .
H74A H 0.4176 0.6199 0.3671 0.066 Uiso 1 1 calc R
H74B H 0.3544 0.6287 0.3020 0.066 Uiso 1 1 calc R

loop_
_atom_site_aniso_label
_atom_site_aniso_U_11
_atom_site_aniso_U_22
_atom_site_aniso_U_33
_atom_site_aniso_U_23
_atom_site_aniso_U_13
_atom_site_aniso_U_12
Cr1 0.0268(4) 0.0342(5) 0.0284(4) 0.0010(3) 0.0079(3) -0.0003(3)
Cr2 0.0251(4) 0.0313(5) 0.0279(4) 0.0000(3) 0.0071(3) -0.0007(3)
Na1 0.0338(11) 0.0730(15) 0.0352(11) 0.0155(10) 0.0133(9) 0.0080(10)
Na2 0.0432(12) 0.0734(15) 0.0364(11) -0.0172(10) 0.0188(9) -0.0190(11)
N1 0.026(2) 0.037(2) 0.029(2) 0.0009(18) 0.0058(17) -0.0021(18)
N2 0.026(2) 0.033(2) 0.028(2) 0.0024(18) 0.0074(18) -0.0023(18)
N3 0.025(2) 0.033(2) 0.032(2) -0.0030(17) 0.0075(17) -0.0010(17)
N4 0.019(2) 0.030(2) 0.033(2) 0.0048(17) 0.0060(16) -0.0005(17)
N5 0.024(2) 0.029(2) 0.027(2) 0.0040(17) 0.0058(18) -0.0002(17)
N6 0.029(2) 0.025(2) 0.027(2) 0.0009(17) 0.0050(17) -0.0021(17)
N7 0.023(2) 0.029(2) 0.028(2) -0.0039(17) 0.0035(17) 0.0045(16)
N8 0.024(2) 0.029(2) 0.024(2) 0.0004(16) 0.0058(17) -0.0008(16)
O1 0.0353(18) 0.0351(19) 0.0353(18) 0.0081(15) 0.0176(15) 0.0094(15)
O2 0.0322(18) 0.032(2) 0.0406(19) -0.0040(15) 0.0159(15) -0.0081(14)
C1 0.035(3) 0.062(4) 0.037(3) 0.000(3) 0.004(2) 0.004(3)
C2 0.024(3) 0.046(3) 0.027(3) 0.007(2) 0.005(2) 0.002(2)
C3 0.031(3) 0.041(3) 0.029(3) 0.004(2) 0.012(2) 0.002(2)
C4 0.039(3) 0.051(4) 0.038(3) 0.013(3) 0.002(2) 0.011(3)
C5 0.052(4) 0.037(3) 0.061(4) 0.012(3) 0.024(3) 0.015(3)
C6 0.045(3) 0.033(3) 0.054(3) -0.002(2) 0.013(3) 0.004(2)
C7 0.032(3) 0.032(3) 0.035(3) 0.003(2) 0.017(2) -0.001(2)
C8 0.034(3) 0.034(3) 0.039(3) -0.006(2) 0.018(2) -0.008(2)
C9 0.040(3) 0.047(3) 0.059(4) -0.009(3) 0.019(3) -0.005(3)
C10 0.022(2) 0.042(3) 0.029(3) -0.006(2) 0.001(2) 0.000(2)
C11 0.029(3) 0.053(3) 0.032(3) -0.004(3) 0.007(2) 0.003(2)
C12 0.048(3) 0.066(4) 0.033(3) -0.009(3) 0.016(3) 0.003(3)
C13 0.067(4) 0.056(4) 0.053(4) -0.024(3) 0.027(3) -0.008(3)
C14 0.053(3) 0.046(4) 0.054(4) -0.010(3) 0.019(3) -0.005(3)
C15 0.036(3) 0.038(3) 0.035(3) -0.009(2) 0.008(2) -0.002(2)
C16 0.046(3) 0.053(4) 0.046(3) 0.005(3) 0.022(3) 0.004(3)
C17 0.063(5) 0.136(7) 0.132(7) 0.088(6) 0.039(5) 0.021(5)
C18 0.048(3) 0.068(4) 0.049(3) -0.005(3) 0.019(3) -0.009(3)
C19 0.046(3) 0.036(3) 0.038(3) -0.006(2) 0.015(2) -0.003(2)
C20 0.057(4) 0.066(4) 0.057(4) -0.002(3) 0.029(3) -0.004(3)
C21 0.066(4) 0.050(4) 0.048(3) -0.003(3) 0.016(3) -0.008(3)
C22 0.024(3) 0.028(3) 0.034(3) -0.006(2) 0.010(2) -0.005(2)
C23 0.035(3) 0.031(3) 0.037(3) -0.005(2) 0.013(2) -0.002(2)
C24 0.040(3) 0.042(3) 0.050(3) 0.001(3) 0.025(3) -0.006(2)
C25 0.024(3) 0.057(4) 0.064(4) 0.001(3) 0.014(3) -0.005(3)
C26 0.029(3) 0.059(4) 0.049(3) 0.006(3) 0.008(3) 0.000(3)
C27 0.029(3) 0.042(3) 0.033(3) -0.001(2) 0.006(2) -0.003(2)
C28 0.036(3) 0.056(4) 0.040(3) 0.012(3) 0.017(2) 0.001(3)
C29 0.086(5) 0.055(4) 0.068(4) 0.023(3) 0.027(4) 0.021(3)
C30 0.057(4) 0.077(4) 0.044(3) 0.005(3) 0.012(3) -0.003(3)
C31 0.032(3) 0.067(4) 0.033(3) 0.006(3) 0.001(2) -0.010(3)
C32 0.074(4) 0.104(6) 0.052(4) -0.009(4) 0.023(3) -0.030(4)
C33 0.045(4) 0.092(5) 0.070(4) 0.042(4) -0.007(3) -0.006(3)
C34 0.040(3) 0.040(3) 0.043(3) 0.006(2) 0.023(2) 0.009(2)
C35 0.146(7) 0.056(4) 0.125(6) 0.025(4) 0.106(6) 0.033(5)
C36 0.103(6) 0.051(4) 0.137(7) 0.024(4) 0.080(5) 0.032(4)
C37 0.043(3) 0.045(3) 0.055(3) 0.019(3) 0.018(3) 0.008(3)
C38 0.040(3) 0.042(3) 0.052(3) 0.009(3) 0.011(3) 0.003(3)
C39 0.031(3) 0.034(3) 0.026(3) 0.007(2) 0.010(2) 0.004(2)
C40 0.030(3) 0.029(3) 0.029(3) 0.003(2) 0.009(2) 0.000(2)
C41 0.041(3) 0.027(3) 0.041(3) 0.004(2) 0.008(2) -0.001(2)
C42 0.047(3) 0.029(3) 0.042(3) -0.005(2) 0.017(3) -0.011(2)
C43 0.032(3) 0.035(3) 0.030(3) -0.005(2) 0.003(2) -0.009(2)
C44 0.029(3) 0.034(3) 0.023(3) 0.001(2) 0.008(2) -0.001(2)
C45 0.027(3) 0.036(3) 0.027(3) -0.002(2) 0.010(2) -0.001(2)
C46 0.043(3) 0.047(3) 0.037(3) 0.007(2) -0.005(2) -0.012(3)
C47 0.024(3) 0.032(3) 0.029(3) 0.007(2) 0.003(2) 0.002(2)
C48 0.026(3) 0.043(3) 0.031(3) 0.003(2) 0.003(2) 0.001(2)
C49 0.028(3) 0.067(4) 0.039(3) -0.012(3) 0.003(2) -0.008(3)
C50 0.022(3) 0.065(4) 0.048(3) -0.001(3) 0.006(2) -0.005(3)
C51 0.032(3) 0.044(3) 0.041(3) -0.003(2) 0.014(2) 0.003(2)
C52 0.028(3) 0.033(3) 0.030(3) 0.005(2) 0.010(2) 0.001(2)
C53 0.030(3) 0.057(4) 0.033(3) -0.008(3) 0.003(2) -0.002(2)
C54 0.054(4) 0.087(5) 0.040(3) 0.003(3) 0.013(3) 0.017(3)
C55 0.043(3) 0.077(5) 0.060(4) -0.028(3) 0.006(3) -0.007(3)
C56 0.026(3) 0.043(3) 0.037(3) -0.004(2) 0.007(2) 0.002(2)
C57 0.052(4) 0.052(4) 0.063(4) -0.012(3) 0.006(3) -0.002(3)
C58 0.049(3) 0.074(4) 0.034(3) -0.001(3) 0.008(3) 0.002(3)
C59 0.023(2) 0.027(3) 0.029(3) 0.004(2) -0.002(2) -0.003(2)
C60 0.023(2) 0.034(3) 0.027(3) 0.006(2) 0.004(2) 0.001(2)
C61 0.046(3) 0.040(3) 0.040(3) 0.011(2) 0.017(2) 0.005(3)
C62 0.057(3) 0.035(3) 0.047(3) 0.019(3) 0.017(3) 0.005(3)
C63 0.046(3) 0.037(3) 0.046(3) 0.001(3) 0.017(3) 0.009(2)
C64 0.031(3) 0.029(3) 0.035(3) 0.002(2) 0.008(2) -0.001(2)
C65 0.037(3) 0.040(3) 0.032(3) 0.009(2) 0.009(2) 0.005(2)
C66 0.037(3) 0.065(4) 0.044(3) 0.009(3) 0.021(3) 0.007(3)
C67 0.058(4) 0.045(3) 0.051(3) -0.005(3) 0.016(3) 0.004(3)
C68 0.058(4) 0.041(3) 0.062(4) 0.014(3) 0.038(3) 0.014(3)
C69 0.064(4) 0.079(5) 0.057(4) -0.009(3) 0.031(3) -0.002(3)
C70 0.088(6) 0.185(10) 0.143(8) -0.090(7) 0.084(6) -0.074(6)
C71 0.042(3) 0.042(3) 0.050(3) 0.000(2) 0.023(3) -0.004(2)
C72 0.060(4) 0.047(4) 0.059(4) 0.004(3) 0.024(3) -0.009(3)
C73 0.080(4) 0.040(4) 0.079(4) 0.002(3) 0.035(4) -0.003(3)
C74 0.061(4) 0.037(3) 0.075(4) -0.018(3) 0.035(3) -0.007(3)

loop_
_atom_type_symbol
_atom_type_description
_atom_type_scat_dispersion_real
_atom_type_scat_dispersion_imag
_atom_type_scat_source
C C 0.0033 0.0016 'International Tables Vol C Tables 4.2.6.8 and 6.1.1.4'
H H 0.0000 0.0000 'International Tables Vol C Tables 4.2.6.8 and 6.1.1.4'
N N 0.0061 0.0033 'International Tables Vol C Tables 4.2.6.8 and 6.1.1.4'
O O 0.0106 0.0060 'International Tables Vol C Tables 4.2.6.8 and 6.1.1.4'
Na Na 0.0362 0.0249 'International Tables Vol C Tables 4.2.6.8 and 6.1.1.4'
Cr Cr 0.3209 0.6236 'International Tables Vol C Tables 4.2.6.8 and 6.1.1.4'

loop_
_geom_angle_atom_site_label_1
_geom_angle_atom_site_label_2
_geom_angle_atom_site_label_3
_geom_angle
N7 Cr1 N2 101.51(15)
N7 Cr1 N1 109.51(15)
N2 Cr1 N1 77.63(15)
N7 Cr1 N3 108.09(15)
N2 Cr1 N3 77.94(15)
N1 Cr1 N3 138.34(15)
N7 Cr1 O1 103.16(14)
N2 Cr1 O1 155.30(13)
N1 Cr1 O1 95.06(13)
N3 Cr1 O1 93.30(13)
N7 Cr1 Na2 53.62(12)
N2 Cr1 Na2 84.48(11)
N1 Cr1 Na2 152.38(11)
N3 Cr1 Na2 54.83(10)
O1 Cr1 Na2 109.49(9)
N7 Cr1 Na1 53.09(11)
N2 Cr1 Na1 51.94(11)
N1 Cr1 Na1 80.41(11)
N3 Cr1 Na1 109.27(11)
O1 Cr1 Na1 150.87(9)
Na2 Cr1 Na1 71.98(5)
N8 Cr2 N5 99.32(15)
N8 Cr2 N6 109.22(15)
N5 Cr2 N6 77.44(14)
N8 Cr2 N4 106.73(15)
N5 Cr2 N4 77.81(14)
N6 Cr2 N4 138.94(14)
N8 Cr2 O2 105.06(14)
N5 Cr2 O2 155.57(13)
N6 Cr2 O2 95.74(13)
N4 Cr2 O2 93.48(13)
N8 Cr2 Na1 52.00(12)
N5 Cr2 Na1 84.91(11)
N6 Cr2 Na1 151.83(11)
N4 Cr2 Na1 54.86(10)
O2 Cr2 Na1 108.88(9)
N8 Cr2 Na2 53.37(12)
N5 Cr2 Na2 48.02(11)
N6 Cr2 Na2 82.88(10)
N4 Cr2 Na2 103.68(10)
O2 Cr2 Na2 155.41(9)
Na1 Cr2 Na2 69.02(5)
N8 Na1 N2 95.67(13)
N8 Na1 N4 74.90(12)
N2 Na1 N4 145.66(14)
N8 Na1 N7 29.27(11)
N2 Na1 N7 67.61(12)
N4 Na1 N7 102.90(12)
N8 Na1 C3 119.58(15)
N2 Na1 C3 30.94(13)
N4 Na1 C3 161.32(16)
N7 Na1 C3 90.39(14)
N8 Na1 C39 89.95(13)
N2 Na1 C39 118.77(15)
N4 Na1 C39 31.02(12)
N7 Na1 C39 110.24(14)
C3 Na1 C39 131.60(17)
N8 Na1 C54 121.66(16)
N2 Na1 C54 130.55(14)
N4 Na1 C54 79.88(13)
N7 Na1 C54 136.37(16)
C3 Na1 C54 99.63(15)
C39 Na1 C54 94.37(15)
N8 Na1 C4 144.15(14)
N2 Na1 C4 48.75(13)
N4 Na1 C4 135.54(14)
N7 Na1 C4 115.15(13)
C3 Na1 C4 26.70(14)
C39 Na1 C4 109.81(15)
C54 Na1 C4 87.38(15)
N8 Na1 Cr2 33.89(8)
N2 Na1 Cr2 121.76(10)
N4 Na1 Cr2 41.08(8)
N7 Na1 Cr2 62.04(9)
C3 Na1 Cr2 151.16(12)
C39 Na1 Cr2 59.40(10)
C54 Na1 Cr2 106.25(11)
C4 Na1 Cr2 162.62(13)
N8 Na1 Cr1 62.03(9)
N2 Na1 Cr1 36.73(8)
N4 Na1 Cr1 133.40(10)
N7 Na1 Cr1 32.76(8)
C3 Na1 Cr1 57.80(11)
C39 Na1 Cr1 127.98(12)
C54 Na1 Cr1 137.41(13)
C4 Na1 Cr1 82.49(10)
Cr2 Na1 Cr1 93.94(5)
N8 Na1 Na2 47.88(9)
N2 Na1 Na2 64.16(9)
N4 Na1 Na2 86.57(9)
N7 Na1 Na2 41.63(9)
C3 Na1 Na2 95.10(12)
C39 Na1 Na2 76.56(11)
C54 Na1 Na2 165.22(12)
C4 Na1 Na2 106.57(11)
Cr2 Na1 Na2 59.13(5)
Cr1 Na1 Na2 51.84(4)
N7 Na2 N3 76.84(13)
N7 Na2 N5 90.28(13)
N3 Na2 N5 150.10(14)
N7 Na2 C44 112.95(15)
N3 Na2 C44 168.88(16)
N5 Na2 C44 30.95(12)
N7 Na2 C8 92.68(14)
N3 Na2 C8 31.50(13)
N5 Na2 C8 125.27(15)
C44 Na2 C8 138.88(17)
N7 Na2 N8 27.86(11)
N3 Na2 N8 104.22(12)
N5 Na2 N8 63.65(11)
C44 Na2 N8 85.20(13)
C8 Na2 N8 114.08(14)
N7 Na2 C43 140.86(14)
N3 Na2 C43 140.25(15)
N5 Na2 C43 51.54(12)
C44 Na2 C43 28.97(13)
C8 Na2 C43 115.16(15)
N8 Na2 C43 113.06(13)
N7 Na2 C32 122.65(17)
N3 Na2 C32 78.63(14)
N5 Na2 C32 130.11(15)
C44 Na2 C32 99.20(16)
C8 Na2 C32 92.31(17)
N8 Na2 C32 134.07(17)
C43 Na2 C32 84.97(16)
N7 Na2 Cr1 34.97(9)
N3 Na2 Cr1 42.09(9)
N5 Na2 Cr1 119.13(10)
C44 Na2 Cr1 146.90(12)
C8 Na2 Cr1 60.52(11)
N8 Na2 Cr1 62.14(8)
C43 Na2 Cr1 166.80(13)
C32 Na2 Cr1 107.23(13)
N7 Na2 C40 94.83(13)
N3 Na2 C40 126.34(14)
N5 Na2 C40 26.89(11)
C44 Na2 C40 49.90(13)
C8 Na2 C40 98.53(15)
N8 Na2 C40 74.56(12)
C43 Na2 C40 56.00(13)
C32 Na2 C40 140.47(16)
Cr1 Na2 C40 111.22(10)
N7 Na2 Cr2 58.39(9)
N3 Na2 Cr2 133.14(10)
N5 Na2 Cr2 34.11(8)
C44 Na2 Cr2 55.22(10)
C8 Na2 Cr2 131.15(12)
N8 Na2 Cr2 30.63(7)
C43 Na2 Cr2 82.47(10)
C32 Na2 Cr2 135.92(14)
Cr1 Na2 Cr2 91.70(5)
C40 Na2 Cr2 52.24(9)
N7 Na2 Na1 44.31(9)
N3 Na2 Na1 87.18(10)
N5 Na2 Na1 65.45(9)
C44 Na2 Na1 96.35(11)
C8 Na2 Na1 79.64(12)
N8 Na2 Na1 41.71(8)
C43 Na2 Na1 111.56(11)
C32 Na2 Na1 163.41(13)
Cr1 Na2 Na1 56.18(4)
C40 Na2 Na1 55.79(9)
Cr2 Na2 Na1 51.85(4)
C2 N1 C10 115.5(4)
C2 N1 Cr1 113.6(3)
C10 N1 Cr1 130.8(3)
C3 N2 C7 121.9(4)
C3 N2 Cr1 119.6(3)
C7 N2 Cr1 118.3(3)
C3 N2 Na1 76.6(2)
C7 N2 Na1 107.0(3)
Cr1 N2 Na1 91.33(14)
C8 N3 C22 114.5(3)
C8 N3 Cr1 111.8(3)
C22 N3 Cr1 127.9(3)
C8 N3 Na2 79.7(2)
C22 N3 Na2 127.3(3)
Cr1 N3 Na2 83.08(13)
C39 N4 C47 114.2(3)
C39 N4 Cr2 111.9(3)
C47 N4 Cr2 129.5(3)
C39 N4 Na1 78.3(2)
C47 N4 Na1 124.5(3)
Cr2 N4 Na1 84.06(12)
C44 N5 C40 122.0(4)
C44 N5 Cr2 119.9(3)
C40 N5 Cr2 118.1(3)
C44 N5 Na2 75.3(2)
C40 N5 Na2 97.1(2)
Cr2 N5 Na2 97.86(14)
C45 N6 C59 115.5(3)
C45 N6 Cr2 114.2(3)
C59 N6 Cr2 129.8(3)
N8 N7 Cr1 163.8(3)
N8 N7 Na2 88.3(2)
Cr1 N7 Na2 91.41(15)
N8 N7 Na1 69.8(2)
Cr1 N7 Na1 94.15(14)
Na2 N7 Na1 94.06(13)
N7 N8 Cr2 159.0(3)
N7 N8 Na1 81.0(2)
Cr2 N8 Na1 94.11(15)
N7 N8 Na2 63.8(2)
Cr2 N8 Na2 96.00(14)
Na1 N8 Na2 90.41(13)
C37 O1 C34 108.6(3)
C37 O1 Cr1 123.9(3)
C34 O1 Cr1 125.4(3)
C74 O2 C71 108.4(3)
C74 O2 Cr2 122.5(3)
C71 O2 Cr2 124.7(3)
N1 C2 C3 114.7(4)
N1 C2 C1 123.1(4)
C3 C2 C1 122.2(4)
N2 C3 C2 112.1(4)
N2 C3 C4 118.4(4)
C2 C3 C4 129.6(4)
N2 C3 Na1 72.5(2)
C2 C3 Na1 98.2(3)
C4 C3 Na1 97.0(3)
C5 C4 C3 121.0(5)
C5 C4 Na1 97.6(3)
C3 C4 Na1 56.3(2)
C4 C5 C6 122.8(5)
C5 C6 C7 115.6(5)
C8 C7 N2 113.6(4)
C8 C7 C6 127.6(4)
N2 C7 C6 118.7(4)
C7 C8 N3 114.9(4)
C7 C8 C9 123.8(4)
N3 C8 C9 121.2(4)
C7 C8 Na2 100.2(3)
N3 C8 Na2 68.8(2)
C9 C8 Na2 97.4(3)
C15 C10 C11 120.3(4)
C15 C10 N1 120.3(4)
C11 C10 N1 119.4(4)
C12 C11 C10 117.5(5)
C12 C11 C16 119.3(4)
C10 C11 C16 123.2(4)
C13 C12 C11 122.9(5)
C12 C13 C14 119.0(5)
C13 C14 C15 121.4(5)
C14 C15 C10 118.5(4)
C14 C15 C19 119.2(5)
C10 C15 C19 122.2(4)
C17 C16 C18 108.0(5)
C17 C16 C11 113.0(5)
C18 C16 C11 111.9(4)
C21 C19 C20 110.2(4)
C21 C19 C15 114.8(4)
C20 C19 C15 110.7(4)
C27 C22 C23 119.2(4)
C27 C22 N3 121.0(4)
C23 C22 N3 119.8(4)
C24 C23 C22 118.5(4)
C24 C23 C28 118.2(4)
C22 C23 C28 123.3(4)
C25 C24 C23 122.3(5)
C24 C25 C26 118.9(5)
C25 C26 C27 121.9(5)
C26 C27 C22 119.1(4)
C26 C27 C31 118.7(4)
C22 C27 C31 122.1(4)
C23 C28 C30 111.6(4)
C23 C28 C29 113.1(5)
C30 C28 C29 108.8(4)
C27 C31 C33 112.9(4)
C27 C31 C32 110.4(5)
C33 C31 C32 110.1(5)
C31 C32 Na2 83.1(3)
O1 C34 C35 106.3(4)
C36 C35 C34 107.8(5)
C35 C36 C37 105.6(5)
O1 C37 C36 105.1(4)
C40 C39 N4 115.3(4)
C40 C39 C38 123.2(4)
N4 C39 C38 121.5(4)
C40 C39 Na1 100.7(3)
N4 C39 Na1 70.7(2)
C38 C39 Na1 95.9(3)
C39 C40 N5 112.4(4)
C39 C40 C41 129.1(4)
N5 C40 C41 118.4(4)
C39 C40 Na2 126.1(3)
N5 C40 Na2 56.0(2)
C41 C40 Na2 85.9(3)
C42 C41 C40 116.6(4)
C43 C42 C41 122.2(4)
C42 C43 C44 120.6(4)
C42 C43 Na2 89.3(3)
C44 C43 Na2 63.8(2)
N5 C44 C43 118.7(4)
N5 C44 C45 112.0(4)
C43 C44 C45 129.3(4)
N5 C44 Na2 73.8(2)
C43 C44 Na2 87.2(3)
C45 C44 Na2 106.1(3)
N6 C45 C44 113.6(4)
N6 C45 C46 124.6(4)
C44 C45 C46 121.8(4)
C48 C47 C52 118.9(4)
C48 C47 N4 121.2(4)
C52 C47 N4 119.9(4)
C49 C48 C47 119.6(4)
C49 C48 C53 118.6(4)
C47 C48 C53 121.8(4)
C50 C49 C48 121.7(5)
C49 C50 C51 119.0(4)
C50 C51 C52 121.9(4)
C51 C52 C47 118.7(4)
C51 C52 C56 117.7(4)
C47 C52 C56 123.5(4)
C48 C53 C55 112.4(4)
C48 C53 C54 110.0(4)
C55 C53 C54 111.3(4)
C53 C54 Na1 80.1(3)
C52 C56 C58 111.1(4)
C52 C56 C57 111.9(4)
C58 C56 C57 109.3(4)
C64 C59 C60 120.2(4)
C64 C59 N6 120.4(4)
C60 C59 N6 119.5(4)
C61 C60 C59 118.6(4)
C61 C60 C65 118.4(4)
C59 C60 C65 123.0(4)
C62 C61 C60 121.9(4)
C61 C62 C63 119.1(5)
C62 C63 C64 121.8(5)
C59 C64 C63 118.5(4)
C59 C64 C68 123.3(4)
C63 C64 C68 118.1(4)
C60 C65 C67 111.7(4)
C60 C65 C66 112.3(4)
C67 C65 C66 108.2(4)
C70 C68 C69 107.0(5)
C70 C68 C64 110.4(5)
C69 C68 C64 114.3(4)
O2 C71 C72 105.1(4)
C71 C72 C73 103.1(4)
C74 C73 C72 103.6(5)
O2 C74 C73 108.1(4)

loop_
_geom_bond_atom_site_label_1
_geom_bond_atom_site_label_2
_geom_bond_distance
Cr1 N7 1.771(4)
Cr1 N2 1.953(4)
Cr1 N1 2.054(4)
Cr1 N3 2.086(4)
Cr1 O1 2.125(3)
Cr1 Na2 3.089(2)
Cr1 Na1 3.264(2)
Cr2 N8 1.760(3)
Cr2 N5 1.945(4)
Cr2 N6 2.059(3)
Cr2 N4 2.079(3)
Cr2 O2 2.147(3)
Cr2 Na1 3.1472(19)
Cr2 Na2 3.435(2)
Na1 N8 2.486(4)
Na1 N2 2.571(4)
Na1 N4 2.587(4)
Na1 N7 2.617(4)
Na1 C3 2.621(5)
Na1 C39 2.685(5)
Na1 C54 3.080(6)
Na1 C4 3.127(5)
Na1 Na2 3.736(3)
Na2 N7 2.488(4)
Na2 N3 2.544(4)
Na2 N5 2.578(4)
Na2 C44 2.597(5)
Na2 C8 2.686(5)
Na2 N8 2.772(4)
Na2 C43 2.891(5)
Na2 C32 3.033(7)
Na2 C40 3.086(5)
N1 C2 1.399(6)
N1 C10 1.445(6)
N2 C3 1.386(6)
N2 C7 1.395(6)
N3 C8 1.426(6)
N3 C22 1.436(5)
N4 C39 1.413(6)
N4 C47 1.438(5)
N5 C44 1.381(5)
N5 C40 1.407(6)
N6 C45 1.393(6)
N6 C59 1.442(5)
N7 N8 1.296(5)
O1 C37 1.440(6)
O1 C34 1.450(5)
O2 C74 1.444(6)
O2 C71 1.454(5)
C1 C2 1.466(6)
C2 C3 1.405(7)
C3 C4 1.416(7)
C4 C5 1.350(7)
C5 C6 1.438(7)
C6 C7 1.471(7)
C7 C8 1.382(6)
C8 C9 1.470(7)
C10 C15 1.400(7)
C10 C11 1.417(6)
C11 C12 1.391(7)
C11 C16 1.524(7)
C12 C13 1.352(8)
C13 C14 1.388(7)
C14 C15 1.392(7)
C15 C19 1.521(7)
C16 C17 1.512(8)
C16 C18 1.524(7)
C19 C21 1.518(7)
C19 C20 1.512(7)
C22 C27 1.405(6)
C22 C23 1.416(6)
C23 C24 1.390(6)
C23 C28 1.513(7)
C24 C25 1.368(7)
C25 C26 1.371(7)
C26 C27 1.389(7)
C27 C31 1.523(7)
C28 C30 1.525(7)
C28 C29 1.525(8)
C31 C33 1.529(8)
C31 C32 1.532(8)
C34 C35 1.470(8)
C35 C36 1.434(8)
C36 C37 1.491(8)
C38 C39 1.486(6)
C39 C40 1.389(6)
C40 C41 1.453(6)
C41 C42 1.425(7)
C42 C43 1.372(7)
C43 C44 1.402(6)
C44 C45 1.431(6)
C45 C46 1.430(6)
C47 C48 1.406(6)
C47 C52 1.413(6)
C48 C49 1.384(7)
C48 C53 1.528(7)
C49 C50 1.374(7)
C50 C51 1.373(7)
C51 C52 1.395(6)
C52 C56 1.515(6)
C53 C55 1.520(7)
C53 C54 1.527(7)
C56 C58 1.528(7)
C56 C57 1.533(7)
C59 C64 1.397(6)
C59 C60 1.412(6)
C60 C61 1.391(6)
C60 C65 1.517(6)
C61 C62 1.371(7)
C62 C63 1.374(7)
C63 C64 1.400(7)
C64 C68 1.512(7)
C65 C67 1.529(7)
C65 C66 1.534(6)
C68 C70 1.513(9)
C68 C69 1.519(8)
C71 C72 1.511(7)
C72 C73 1.507(8)
C73 C74 1.470(7)

loop_
_geom_torsion_atom_site_label_1
_geom_torsion_atom_site_label_2
_geom_torsion_atom_site_label_3
_geom_torsion_atom_site_label_4
_geom_torsion
N5 Cr2 Na1 N8 106.01(18)
N6 Cr2 Na1 N8 55.0(3)
N4 Cr2 Na1 N8 -175.3(2)
O2 Cr2 Na1 N8 -94.66(17)
Na2 Cr2 Na1 N8 59.25(15)
N8 Cr2 Na1 N2 -44.52(18)
N5 Cr2 Na1 N2 61.49(16)
N6 Cr2 Na1 N2 10.4(3)
N4 Cr2 Na1 N2 140.15(18)
O2 Cr2 Na1 N2 -139.18(15)
Na2 Cr2 Na1 N2 14.72(12)
N8 Cr2 Na1 N4 175.3(2)
N5 Cr2 Na1 N4 -78.67(16)
N6 Cr2 Na1 N4 -129.7(3)
O2 Cr2 Na1 N4 80.66(15)
Na2 Cr2 Na1 N4 -125.43(13)
N8 Cr2 Na1 N7 -11.21(17)
N5 Cr2 Na1 N7 94.80(14)
N6 Cr2 Na1 N7 43.8(3)
N4 Cr2 Na1 N7 173.46(16)
O2 Cr2 Na1 N7 -105.87(13)
Na2 Cr2 Na1 N7 48.03(10)
N8 Cr2 Na1 C3 -29.8(3)
N5 Cr2 Na1 C3 76.2(3)
N6 Cr2 Na1 C3 25.2(4)
N4 Cr2 Na1 C3 154.9(3)
O2 Cr2 Na1 C3 -124.5(3)
Na2 Cr2 Na1 C3 29.4(3)
N8 Cr2 Na1 C39 -151.48(19)
N5 Cr2 Na1 C39 -45.47(15)
N6 Cr2 Na1 C39 -96.5(3)
N4 Cr2 Na1 C39 33.20(16)
O2 Cr2 Na1 C39 113.86(15)
Na2 Cr2 Na1 C39 -92.23(12)
N8 Cr2 Na1 C54 123.1(2)
N5 Cr2 Na1 C54 -130.87(16)
N6 Cr2 Na1 C54 178.1(2)
N4 Cr2 Na1 C54 -52.20(17)
O2 Cr2 Na1 C54 28.46(16)
Na2 Cr2 Na1 C54 -177.63(14)
N8 Cr2 Na1 C4 -96.3(4)
N5 Cr2 Na1 C4 9.7(4)
N6 Cr2 Na1 C4 -41.4(5)
N4 Cr2 Na1 C4 88.3(4)
O2 Cr2 Na1 C4 169.0(4)
Na2 Cr2 Na1 C4 -37.1(4)
N8 Cr2 Na1 Cr1 -18.96(14)
N5 Cr2 Na1 Cr1 87.06(11)
N6 Cr2 Na1 Cr1 36.0(2)
N4 Cr2 Na1 Cr1 165.72(14)
O2 Cr2 Na1 Cr1 -113.62(9)
Na2 Cr2 Na1 Cr1 40.29(5)
N8 Cr2 Na1 Na2 -59.25(15)
N5 Cr2 Na1 Na2 46.76(11)
N6 Cr2 Na1 Na2 -4.3(2)
N4 Cr2 Na1 Na2 125.43(13)
O2 Cr2 Na1 Na2 -153.91(10)
N7 Cr1 Na1 N8 0.87(17)
N2 Cr1 Na1 N8 -153.99(17)
N1 Cr1 Na1 N8 124.27(14)
N3 Cr1 Na1 N8 -97.69(14)
O1 Cr1 Na1 N8 41.1(2)
Na2 Cr1 Na1 N8 -56.74(10)
N7 Cr1 Na1 N2 154.9(2)
N1 Cr1 Na1 N2 -81.74(17)
N3 Cr1 Na1 N2 56.30(18)
O1 Cr1 Na1 N2 -164.9(2)
Na2 Cr1 Na1 N2 97.25(15)
N7 Cr1 Na1 N4 25.59(19)
N2 Cr1 Na1 N4 -129.3(2)
N1 Cr1 Na1 N4 149.00(18)
N3 Cr1 Na1 N4 -72.96(19)
O1 Cr1 Na1 N4 65.9(3)
Na2 Cr1 Na1 N4 -32.02(15)
N2 Cr1 Na1 N7 -154.9(2)
N1 Cr1 Na1 N7 123.41(18)
N3 Cr1 Na1 N7 -98.56(18)
O1 Cr1 Na1 N7 40.3(2)
Na2 Cr1 Na1 N7 -57.61(15)
N7 Cr1 Na1 C3 -173.5(2)
N2 Cr1 Na1 C3 31.69(18)
N1 Cr1 Na1 C3 -50.05(17)
N3 Cr1 Na1 C3 87.99(17)
O1 Cr1 Na1 C3 -133.2(2)
Na2 Cr1 Na1 C3 128.94(14)
N7 Cr1 Na1 C39 66.3(2)
N2 Cr1 Na1 C39 -88.6(2)
N1 Cr1 Na1 C39 -170.30(18)
N3 Cr1 Na1 C39 -32.26(18)
O1 Cr1 Na1 C39 106.6(2)
Na2 Cr1 Na1 C39 8.68(14)
N7 Cr1 Na1 C54 -106.6(2)
N2 Cr1 Na1 C54 98.5(2)
N1 Cr1 Na1 C54 16.8(2)
N3 Cr1 Na1 C54 154.8(2)
O1 Cr1 Na1 C54 -66.3(3)
Na2 Cr1 Na1 C54 -164.21(19)
N7 Cr1 Na1 C4 175.61(19)
N2 Cr1 Na1 C4 20.75(17)
N1 Cr1 Na1 C4 -60.98(15)
N3 Cr1 Na1 C4 77.05(15)
O1 Cr1 Na1 C4 -144.1(2)
Na2 Cr1 Na1 C4 118.00(12)
N7 Cr1 Na1 Cr2 12.71(14)
N2 Cr1 Na1 Cr2 -142.15(15)
N1 Cr1 Na1 Cr2 136.11(12)
N3 Cr1 Na1 Cr2 -85.85(12)
O1 Cr1 Na1 Cr2 53.0(2)
Na2 Cr1 Na1 Cr2 -44.90(6)
N7 Cr1 Na1 Na2 57.61(15)
N2 Cr1 Na1 Na2 -97.25(15)
N1 Cr1 Na1 Na2 -178.98(12)
N3 Cr1 Na1 Na2 -40.95(12)
O1 Cr1 Na1 Na2 97.87(19)
N2 Cr1 Na2 N7 108.68(17)
N1 Cr1 Na2 N7 59.1(3)
N3 Cr1 Na2 N7 -172.20(19)
O1 Cr1 Na2 N7 -92.25(17)
Na1 Cr1 Na2 N7 56.99(14)
N7 Cr1 Na2 N3 172.20(19)
N2 Cr1 Na2 N3 -79.12(16)
N1 Cr1 Na2 N3 -128.7(3)
O1 Cr1 Na2 N3 79.95(15)
Na1 Cr1 Na2 N3 -130.82(13)
N7 Cr1 Na2 N5 -38.08(18)
N2 Cr1 Na2 N5 70.60(16)
N1 Cr1 Na2 N5 21.1(3)
N3 Cr1 Na2 N5 149.72(19)
O1 Cr1 Na2 N5 -130.33(15)
Na1 Cr1 Na2 N5 18.91(12)
N7 Cr1 Na2 C44 -18.6(3)
N2 Cr1 Na2 C44 90.1(3)
N1 Cr1 Na2 C44 40.5(4)
N3 Cr1 Na2 C44 169.2(3)
O1 Cr1 Na2 C44 -110.9(3)
Na1 Cr1 Na2 C44 38.4(2)
N7 Cr1 Na2 C8 -154.46(19)
N2 Cr1 Na2 C8 -45.78(16)
N1 Cr1 Na2 C8 -95.3(3)
N3 Cr1 Na2 C8 33.34(17)
O1 Cr1 Na2 C8 113.29(15)
Na1 Cr1 Na2 C8 -97.47(13)
N7 Cr1 Na2 N8 -8.46(16)
N2 Cr1 Na2 N8 100.23(13)
N1 Cr1 Na2 N8 50.7(3)
N3 Cr1 Na2 N8 179.35(16)
O1 Cr1 Na2 N8 -100.71(12)
Na1 Cr1 Na2 N8 48.53(9)
N7 Cr1 Na2 C43 -80.2(5)
N2 Cr1 Na2 C43 28.5(5)
N1 Cr1 Na2 C43 -21.1(6)
N3 Cr1 Na2 C43 107.6(5)
O1 Cr1 Na2 C43 -172.5(5)
Na1 Cr1 Na2 C43 -23.2(5)
N7 Cr1 Na2 C32 122.8(2)
N2 Cr1 Na2 C32 -128.49(18)
N1 Cr1 Na2 C32 -178.0(3)
N3 Cr1 Na2 C32 -49.37(19)
O1 Cr1 Na2 C32 30.58(18)
Na1 Cr1 Na2 C32 179.82(16)
N7 Cr1 Na2 C40 -66.57(17)
N2 Cr1 Na2 C40 42.11(15)
N1 Cr1 Na2 C40 -7.4(3)
N3 Cr1 Na2 C40 121.24(17)
O1 Cr1 Na2 C40 -158.82(13)
Na1 Cr1 Na2 C40 -9.58(11)
N7 Cr1 Na2 Cr2 -16.78(14)
N2 Cr1 Na2 Cr2 91.90(11)
N1 Cr1 Na2 Cr2 42.4(3)
N3 Cr1 Na2 Cr2 171.02(14)
O1 Cr1 Na2 Cr2 -109.03(10)
Na1 Cr1 Na2 Cr2 40.21(5)
N7 Cr1 Na2 Na1 -56.99(14)
N2 Cr1 Na2 Na1 51.69(11)
N1 Cr1 Na2 Na1 2.2(2)
N3 Cr1 Na2 Na1 130.82(13)
O1 Cr1 Na2 Na1 -149.24(10)
N8 Cr2 Na2 N7 3.35(17)
N5 Cr2 Na2 N7 -156.75(18)
N6 Cr2 Na2 N7 123.77(14)
N4 Cr2 Na2 N7 -97.49(14)
O2 Cr2 Na2 N7 35.5(3)
Na1 Cr2 Na2 N7 -54.20(10)
N8 Cr2 Na2 N3 22.8(2)
N5 Cr2 Na2 N3 -137.3(2)
N6 Cr2 Na2 N3 143.21(18)
N4 Cr2 Na2 N3 -78.05(19)
O2 Cr2 Na2 N3 55.0(3)
Na1 Cr2 Na2 N3 -34.75(15)
N8 Cr2 Na2 N5 160.1(2)
N6 Cr2 Na2 N5 -79.48(17)
N4 Cr2 Na2 N5 59.25(17)
O2 Cr2 Na2 N5 -167.7(3)
Na1 Cr2 Na2 N5 102.55(15)
N8 Cr2 Na2 C44 -166.67(19)
N5 Cr2 Na2 C44 33.23(18)
N6 Cr2 Na2 C44 -46.25(16)
N4 Cr2 Na2 C44 92.49(16)
O2 Cr2 Na2 C44 -134.5(2)
Na1 Cr2 Na2 C44 135.79(13)
N8 Cr2 Na2 C8 65.7(2)
N5 Cr2 Na2 C8 -94.4(2)
N6 Cr2 Na2 C8 -173.92(19)
N4 Cr2 Na2 C8 -35.18(19)
O2 Cr2 Na2 C8 97.8(3)
Na1 Cr2 Na2 C8 8.11(16)
N5 Cr2 Na2 N8 -160.1(2)
N6 Cr2 Na2 N8 120.42(17)
N4 Cr2 Na2 N8 -100.84(18)
O2 Cr2 Na2 N8 32.2(3)
Na1 Cr2 Na2 N8 -57.55(15)
N8 Cr2 Na2 C43 -177.34(18)
N5 Cr2 Na2 C43 22.56(17)
N6 Cr2 Na2 C43 -56.92(14)
N4 Cr2 Na2 C43 81.82(15)
O2 Cr2 Na2 C43 -145.2(2)
Na1 Cr2 Na2 C43 125.12(12)
N8 Cr2 Na2 C32 -102.6(2)
N5 Cr2 Na2 C32 97.3(2)
N6 Cr2 Na2 C32 17.8(2)
N4 Cr2 Na2 C32 156.5(2)
O2 Cr2 Na2 C32 -70.5(3)
Na1 Cr2 Na2 C32 -160.2(2)
N8 Cr2 Na2 Cr1 14.55(14)
N5 Cr2 Na2 Cr1 -145.55(16)
N6 Cr2 Na2 Cr1 134.97(11)
N4 Cr2 Na2 Cr1 -86.29(11)
O2 Cr2 Na2 Cr1 46.7(2)
Na1 Cr2 Na2 Cr1 -43.00(6)
N8 Cr2 Na2 C40 130.33(18)
N5 Cr2 Na2 C40 -29.77(17)
N6 Cr2 Na2 C40 -109.25(14)
N4 Cr2 Na2 C40 29.49(15)
O2 Cr2 Na2 C40 162.5(2)
Na1 Cr2 Na2 C40 72.79(11)
N8 Cr2 Na2 Na1 57.55(15)
N5 Cr2 Na2 Na1 -102.55(15)
N6 Cr2 Na2 Na1 177.97(11)
N4 Cr2 Na2 Na1 -43.30(11)
O2 Cr2 Na2 Na1 89.7(2)
N8 Na1 Na2 N7 41.15(16)
N2 Na1 Na2 N7 -84.71(16)
N4 Na1 Na2 N7 113.84(16)
C3 Na1 Na2 N7 -84.82(17)
C39 Na1 Na2 N7 143.57(17)
C54 Na1 Na2 N7 90.3(6)
C4 Na1 Na2 N7 -109.43(17)
Cr2 Na1 Na2 N7 81.40(13)
Cr1 Na1 Na2 N7 -43.46(12)
N8 Na1 Na2 N3 115.14(15)
N2 Na1 Na2 N3 -10.72(13)
N4 Na1 Na2 N3 -172.17(13)
N7 Na1 Na2 N3 73.99(15)
C3 Na1 Na2 N3 -10.84(15)
C39 Na1 Na2 N3 -142.45(14)
C54 Na1 Na2 N3 164.3(5)
C4 Na1 Na2 N3 -35.44(15)
Cr2 Na1 Na2 N3 155.39(11)
Cr1 Na1 Na2 N3 30.52(9)
N8 Na1 Na2 N5 -77.25(14)
N2 Na1 Na2 N5 156.89(15)
N4 Na1 Na2 N5 -4.56(13)
N7 Na1 Na2 N5 -118.40(16)
C3 Na1 Na2 N5 156.77(15)
C39 Na1 Na2 N5 25.16(14)
C54 Na1 Na2 N5 -28.1(6)
C4 Na1 Na2 N5 132.17(15)
Cr2 Na1 Na2 N5 -37.00(9)
Cr1 Na1 Na2 N5 -161.87(12)
N8 Na1 Na2 C44 -75.44(16)
N2 Na1 Na2 C44 158.70(15)
N4 Na1 Na2 C44 -2.75(14)
N7 Na1 Na2 C44 -116.59(17)
C3 Na1 Na2 C44 158.58(16)
C39 Na1 Na2 C44 26.97(15)
C54 Na1 Na2 C44 -26.2(6)
C4 Na1 Na2 C44 133.98(16)
Cr2 Na1 Na2 C44 -35.19(11)
Cr1 Na1 Na2 C44 -160.06(13)
N8 Na1 Na2 C8 145.95(16)
N2 Na1 Na2 C8 20.09(14)
N4 Na1 Na2 C8 -141.36(14)
N7 Na1 Na2 C8 104.80(16)
C3 Na1 Na2 C8 19.98(16)
C39 Na1 Na2 C8 -111.64(15)
C54 Na1 Na2 C8 -164.9(5)
C4 Na1 Na2 C8 -4.63(16)
Cr2 Na1 Na2 C8 -173.80(12)
Cr1 Na1 Na2 C8 61.34(11)
N2 Na1 Na2 N8 -125.86(16)
N4 Na1 Na2 N8 72.68(14)
N7 Na1 Na2 N8 -41.15(16)
C3 Na1 Na2 N8 -125.98(17)
C39 Na1 Na2 N8 102.41(15)
C54 Na1 Na2 N8 49.2(5)
C4 Na1 Na2 N8 -150.58(17)
Cr2 Na1 Na2 N8 40.25(11)
Cr1 Na1 Na2 N8 -84.62(12)
N8 Na1 Na2 C43 -100.94(16)
N2 Na1 Na2 C43 133.20(16)
N4 Na1 Na2 C43 -28.25(15)
N7 Na1 Na2 C43 -142.09(18)
C3 Na1 Na2 C43 133.08(16)
C39 Na1 Na2 C43 1.47(16)
C54 Na1 Na2 C43 -51.7(6)
C4 Na1 Na2 C43 108.48(16)
Cr2 Na1 Na2 C43 -60.69(12)
Cr1 Na1 Na2 C43 174.44(13)
N8 Na1 Na2 C32 84.0(6)
N2 Na1 Na2 C32 -41.8(5)
N4 Na1 Na2 C32 156.7(5)
N7 Na1 Na2 C32 42.9(5)
C3 Na1 Na2 C32 -42.0(6)
C39 Na1 Na2 C32 -173.6(5)
C54 Na1 Na2 C32 133.2(7)
C4 Na1 Na2 C32 -66.6(6)
Cr2 Na1 Na2 C32 124.3(5)
Cr1 Na1 Na2 C32 -0.6(5)
N8 Na1 Na2 Cr1 84.62(12)
N2 Na1 Na2 Cr1 -41.24(10)
N4 Na1 Na2 Cr1 157.30(11)
N7 Na1 Na2 Cr1 43.46(12)
C3 Na1 Na2 Cr1 -41.36(12)
C39 Na1 Na2 Cr1 -172.97(12)
C54 Na1 Na2 Cr1 133.8(5)
C4 Na1 Na2 Cr1 -65.96(11)
Cr2 Na1 Na2 Cr1 124.87(6)
N8 Na1 Na2 C40 -106.20(15)
N2 Na1 Na2 C40 127.95(15)
N4 Na1 Na2 C40 -33.51(13)
N7 Na1 Na2 C40 -147.35(17)
C3 Na1 Na2 C40 127.83(16)
C39 Na1 Na2 C40 -3.78(14)
C54 Na1 Na2 C40 -57.0(6)
C4 Na1 Na2 C40 103.22(16)
Cr2 Na1 Na2 C40 -65.95(10)
Cr1 Na1 Na2 C40 169.19(12)
N8 Na1 Na2 Cr2 -40.25(11)
N2 Na1 Na2 Cr2 -166.11(12)
N4 Na1 Na2 Cr2 32.44(9)
N7 Na1 Na2 Cr2 -81.40(13)
C3 Na1 Na2 Cr2 -166.23(13)
C39 Na1 Na2 Cr2 62.16(10)
C54 Na1 Na2 Cr2 8.9(5)
C4 Na1 Na2 Cr2 169.17(13)
Cr1 Na1 Na2 Cr2 -124.87(6)
N7 Cr1 N1 C2 84.3(3)
N2 Cr1 N1 C2 -13.7(3)
N3 Cr1 N1 C2 -69.1(4)
O1 Cr1 N1 C2 -169.8(3)
Na2 Cr1 N1 C2 37.1(4)
Na1 Cr1 N1 C2 39.2(3)
N7 Cr1 N1 C10 -92.0(4)
N2 Cr1 N1 C10 170.0(4)
N3 Cr1 N1 C10 114.7(4)
O1 Cr1 N1 C10 13.9(4)
Na2 Cr1 N1 C10 -139.1(3)
Na1 Cr1 N1 C10 -137.1(4)
N7 Cr1 N2 C3 -95.5(3)
N1 Cr1 N2 C3 12.2(3)
N3 Cr1 N2 C3 158.2(3)
O1 Cr1 N2 C3 87.0(4)
Na2 Cr1 N2 C3 -146.7(3)
Na1 Cr1 N2 C3 -75.3(3)
N7 Cr1 N2 C7 89.8(3)
N1 Cr1 N2 C7 -162.5(3)
N3 Cr1 N2 C7 -16.5(3)
O1 Cr1 N2 C7 -87.6(4)
Na2 Cr1 N2 C7 38.7(3)
Na1 Cr1 N2 C7 110.1(3)
N7 Cr1 N2 Na1 -20.28(16)
N1 Cr1 N2 Na1 87.43(14)
N3 Cr1 N2 Na1 -126.57(15)
O1 Cr1 N2 Na1 162.3(3)
Na2 Cr1 N2 Na1 -71.40(10)
N8 Na1 N2 C3 143.1(3)
N4 Na1 N2 C3 -145.5(3)
N7 Na1 N2 C3 134.6(3)
C39 Na1 N2 C3 -123.9(3)
C54 Na1 N2 C3 1.9(3)
C4 Na1 N2 C3 -32.0(3)
Cr2 Na1 N2 C3 166.2(2)
Cr1 Na1 N2 C3 120.2(3)
Na2 Na1 N2 C3 -179.8(3)
N8 Na1 N2 C7 -97.3(3)
N4 Na1 N2 C7 -25.9(4)
N7 Na1 N2 C7 -105.8(3)
C3 Na1 N2 C7 119.7(4)
C39 Na1 N2 C7 -4.2(3)
C54 Na1 N2 C7 121.6(3)
C4 Na1 N2 C7 87.7(3)
Cr2 Na1 N2 C7 -74.1(3)
Cr1 Na1 N2 C7 -120.2(3)
Na2 Na1 N2 C7 -60.1(3)
N8 Na1 N2 Cr1 22.90(15)
N4 Na1 N2 Cr1 94.3(3)
N7 Na1 N2 Cr1 14.40(12)
C3 Na1 N2 Cr1 -120.2(3)
C39 Na1 N2 Cr1 115.97(16)
C54 Na1 N2 Cr1 -118.3(2)
C4 Na1 N2 Cr1 -152.1(2)
Cr2 Na1 N2 Cr1 46.04(17)
Na2 Na1 N2 Cr1 60.07(10)
N7 Cr1 N3 C8 -82.6(3)
N2 Cr1 N3 C8 15.7(3)
N1 Cr1 N3 C8 71.0(4)
O1 Cr1 N3 C8 172.4(3)
Na2 Cr1 N3 C8 -76.0(3)
Na1 Cr1 N3 C8 -26.3(3)
N7 Cr1 N3 C22 126.2(4)
N2 Cr1 N3 C22 -135.5(4)
N1 Cr1 N3 C22 -80.2(4)
O1 Cr1 N3 C22 21.2(4)
Na2 Cr1 N3 C22 132.8(4)
Na1 Cr1 N3 C22 -177.5(3)
N7 Cr1 N3 Na2 -6.60(16)
N2 Cr1 N3 Na2 91.73(14)
N1 Cr1 N3 Na2 147.00(18)
O1 Cr1 N3 Na2 -111.60(11)
Na1 Cr1 N3 Na2 49.68(11)
N7 Na2 N3 C8 118.3(3)
N5 Na2 N3 C8 51.6(4)
C44 Na2 N3 C8 -34.2(9)
N8 Na2 N3 C8 113.1(2)
C43 Na2 N3 C8 -46.4(3)
C32 Na2 N3 C8 -114.0(3)
Cr1 Na2 N3 C8 113.7(3)
C40 Na2 N3 C8 32.0(3)
Cr2 Na2 N3 C8 101.3(3)
Na1 Na2 N3 C8 74.7(2)
N7 Na2 N3 C22 -128.6(3)
N5 Na2 N3 C22 164.7(3)
C44 Na2 N3 C22 78.9(9)
C8 Na2 N3 C22 113.1(4)
N8 Na2 N3 C22 -133.8(3)
C43 Na2 N3 C22 66.7(4)
C32 Na2 N3 C22 -0.9(3)
Cr1 Na2 N3 C22 -133.2(4)
C40 Na2 N3 C22 145.1(3)
Cr2 Na2 N3 C22 -145.6(3)
Na1 Na2 N3 C22 -172.2(3)
N7 Na2 N3 Cr1 4.58(11)
N5 Na2 N3 Cr1 -62.1(3)
C44 Na2 N3 Cr1 -147.9(8)
C8 Na2 N3 Cr1 -113.7(3)
N8 Na2 N3 Cr1 -0.59(14)
C43 Na2 N3 Cr1 -160.1(2)
C32 Na2 N3 Cr1 132.32(18)
C40 Na2 N3 Cr1 -81.71(17)
Cr2 Na2 N3 Cr1 -12.34(19)
Na1 Na2 N3 Cr1 -39.01(10)
N8 Cr2 N4 C39 -78.7(3)
N5 Cr2 N4 C39 17.5(3)
N6 Cr2 N4 C39 71.6(3)
O2 Cr2 N4 C39 174.4(3)
Na1 Cr2 N4 C39 -74.9(3)
Na2 Cr2 N4 C39 -23.3(3)
N8 Cr2 N4 C47 126.8(4)
N5 Cr2 N4 C47 -137.0(4)
N6 Cr2 N4 C47 -82.9(4)
O2 Cr2 N4 C47 19.9(4)
Na1 Cr2 N4 C47 130.6(4)
Na2 Cr2 N4 C47 -177.8(3)
N8 Cr2 N4 Na1 -3.85(16)
N5 Cr2 N4 Na1 92.36(13)
N6 Cr2 N4 Na1 146.43(17)
O2 Cr2 N4 Na1 -110.71(11)
Na2 Cr2 N4 Na1 51.54(10)
N8 Na1 N4 C39 116.6(2)
N2 Na1 N4 C39 38.9(3)
N7 Na1 N4 C39 107.9(2)
C3 Na1 N4 C39 -26.4(6)
C54 Na1 N4 C39 -116.6(3)
C4 Na1 N4 C39 -40.9(3)
Cr2 Na1 N4 C39 113.9(3)
Cr1 Na1 N4 C39 94.1(3)
Na2 Na1 N4 C39 69.4(2)
N8 Na1 N4 C47 -132.0(3)
N2 Na1 N4 C47 150.3(3)
N7 Na1 N4 C47 -140.6(3)
C3 Na1 N4 C47 85.0(6)
C39 Na1 N4 C47 111.4(4)
C54 Na1 N4 C47 -5.1(3)
C4 Na1 N4 C47 70.5(4)
Cr2 Na1 N4 C47 -134.7(4)
Cr1 Na1 N4 C47 -154.5(3)
Na2 Na1 N4 C47 -179.2(3)
N8 Na1 N4 Cr2 2.70(11)
N2 Na1 N4 Cr2 -75.0(3)
N7 Na1 N4 Cr2 -5.92(14)
C3 Na1 N4 Cr2 -140.3(4)
C39 Na1 N4 Cr2 -113.9(3)
C54 Na1 N4 Cr2 129.59(16)
C4 Na1 N4 Cr2 -154.77(18)
Cr1 Na1 N4 Cr2 -19.80(19)
Na2 Na1 N4 Cr2 -44.48(10)
N8 Cr2 N5 C44 -93.6(3)
N6 Cr2 N5 C44 14.2(3)
N4 Cr2 N5 C44 161.2(3)
O2 Cr2 N5 C44 90.2(4)
Na1 Cr2 N5 C44 -143.7(3)
Na2 Cr2 N5 C44 -77.5(3)
N8 Cr2 N5 C40 86.4(3)
N6 Cr2 N5 C40 -165.8(3)
N4 Cr2 N5 C40 -18.9(3)
O2 Cr2 N5 C40 -89.9(4)
Na1 Cr2 N5 C40 36.3(3)
Na2 Cr2 N5 C40 102.5(3)
N8 Cr2 N5 Na2 -16.07(16)
N6 Cr2 N5 Na2 91.70(15)
N4 Cr2 N5 Na2 -121.32(15)
O2 Cr2 N5 Na2 167.7(3)
Na1 Cr2 N5 Na2 -66.20(11)
N7 Na2 N5 C44 138.6(3)
N3 Na2 N5 C44 -158.0(3)
C8 Na2 N5 C44 -127.9(3)
N8 Na2 N5 C44 130.1(3)
C43 Na2 N5 C44 -32.0(2)
C32 Na2 N5 C44 3.4(3)
Cr1 Na2 N5 C44 159.3(2)
C40 Na2 N5 C44 -121.3(4)
Cr2 Na2 N5 C44 118.9(3)
Na1 Na2 N5 C44 176.5(3)
N7 Na2 N5 C40 -100.2(3)
N3 Na2 N5 C40 -36.8(4)
C44 Na2 N5 C40 121.3(4)
C8 Na2 N5 C40 -6.7(3)
N8 Na2 N5 C40 -108.6(3)
C43 Na2 N5 C40 89.3(3)
C32 Na2 N5 C40 124.7(3)
Cr1 Na2 N5 C40 -79.5(3)
Cr2 Na2 N5 C40 -119.8(3)
Na1 Na2 N5 C40 -62.2(2)
N7 Na2 N5 Cr2 19.65(15)
N3 Na2 N5 Cr2 83.0(3)
C44 Na2 N5 Cr2 -118.9(3)
C8 Na2 N5 Cr2 113.13(18)
N8 Na2 N5 Cr2 11.16(12)
C43 Na2 N5 Cr2 -150.9(2)
C32 Na2 N5 Cr2 -115.5(2)
Cr1 Na2 N5 Cr2 40.34(17)
C40 Na2 N5 Cr2 119.8(3)
Na1 Na2 N5 Cr2 57.56(11)
N8 Cr2 N6 C45 80.4(3)
N5 Cr2 N6 C45 -15.2(3)
N4 Cr2 N6 C45 -69.4(4)
O2 Cr2 N6 C45 -171.4(3)
Na1 Cr2 N6 C45 37.3(4)
Na2 Cr2 N6 C45 33.3(3)
N8 Cr2 N6 C59 -90.2(4)
N5 Cr2 N6 C59 174.2(4)
N4 Cr2 N6 C59 120.0(4)
O2 Cr2 N6 C59 18.0(4)
Na1 Cr2 N6 C59 -133.3(3)
Na2 Cr2 N6 C59 -137.3(4)
N2 Cr1 N7 N8 14.7(11)
N1 Cr1 N7 N8 -66.1(11)
N3 Cr1 N7 N8 95.6(11)
O1 Cr1 N7 N8 -166.5(11)
Na2 Cr1 N7 N8 88.9(11)
Na1 Cr1 N7 N8 -5.3(10)
N2 Cr1 N7 Na2 -74.21(15)
N1 Cr1 N7 Na2 -155.02(13)
N3 Cr1 N7 Na2 6.71(17)
O1 Cr1 N7 Na2 104.67(13)
Na1 Cr1 N7 Na2 -94.18(14)
N2 Cr1 N7 Na1 19.96(16)
N1 Cr1 N7 Na1 -60.84(16)
N3 Cr1 N7 Na1 100.88(14)
O1 Cr1 N7 Na1 -161.15(12)
Na2 Cr1 N7 Na1 94.18(14)
N3 Na2 N7 N8 -169.2(2)
N5 Na2 N7 N8 -16.4(2)
C44 Na2 N7 N8 5.2(3)
C8 Na2 N7 N8 -141.8(2)
C43 Na2 N7 N8 -4.7(3)
C32 Na2 N7 N8 123.8(3)
Cr1 Na2 N7 N8 -163.8(3)
C40 Na2 N7 N8 -43.0(2)
Cr2 Na2 N7 N8 -3.65(18)
Na1 Na2 N7 N8 -69.6(2)
N3 Na2 N7 Cr1 -5.36(13)
N5 Na2 N7 Cr1 147.40(15)
C44 Na2 N7 Cr1 169.09(15)
C8 Na2 N7 Cr1 22.07(16)
N8 Na2 N7 Cr1 163.8(3)
C43 Na2 N7 Cr1 159.1(2)
C32 Na2 N7 Cr1 -72.4(2)
C40 Na2 N7 Cr1 120.86(14)
Cr2 Na2 N7 Cr1 160.19(16)
Na1 Na2 N7 Cr1 94.26(15)
N3 Na2 N7 Na1 -99.63(13)
N5 Na2 N7 Na1 53.14(13)
C44 Na2 N7 Na1 74.82(17)
C8 Na2 N7 Na1 -72.19(15)
N8 Na2 N7 Na1 69.6(2)
C43 Na2 N7 Na1 64.9(3)
C32 Na2 N7 Na1 -166.66(17)
Cr1 Na2 N7 Na1 -94.26(15)
C40 Na2 N7 Na1 26.60(13)
Cr2 Na2 N7 Na1 65.93(9)
N2 Na1 N7 N8 162.5(3)
N4 Na1 N7 N8 17.2(2)
C3 Na1 N7 N8 -176.0(2)
C39 Na1 N7 N8 48.7(3)
C54 Na1 N7 N8 -71.6(3)
C4 Na1 N7 N8 173.6(2)
Cr2 Na1 N7 N8 12.81(19)
Cr1 Na1 N7 N8 178.4(3)
Na2 Na1 N7 N8 86.7(2)
N8 Na1 N7 Cr1 -178.4(3)
N2 Na1 N7 Cr1 -15.95(13)
N4 Na1 N7 Cr1 -161.22(14)
C3 Na1 N7 Cr1 5.54(17)
C39 Na1 N7 Cr1 -129.71(16)
C54 Na1 N7 Cr1 110.0(2)
C4 Na1 N7 Cr1 -4.8(2)
Cr2 Na1 N7 Cr1 -165.62(16)
Na2 Na1 N7 Cr1 -91.71(16)
N8 Na1 N7 Na2 -86.7(2)
N2 Na1 N7 Na2 75.76(13)
N4 Na1 N7 Na2 -69.50(15)
C3 Na1 N7 Na2 97.25(15)
C39 Na1 N7 Na2 -38.00(17)
C54 Na1 N7 Na2 -158.30(17)
C4 Na1 N7 Na2 86.91(17)
Cr2 Na1 N7 Na2 -73.90(10)
Cr1 Na1 N7 Na2 91.71(16)
Cr1 N7 N8 Cr2 -72.1(15)
Na2 N7 N8 Cr2 17.2(8)
Na1 N7 N8 Cr2 -77.8(8)
Cr1 N7 N8 Na1 5.6(11)
Na2 N7 N8 Na1 94.95(12)
Cr1 N7 N8 Na2 -89.3(11)
Na1 N7 N8 Na2 -94.95(12)
N5 Cr2 N8 N7 -0.6(9)
N6 Cr2 N8 N7 -80.5(8)
N4 Cr2 N8 N7 79.4(8)
O2 Cr2 N8 N7 177.8(8)
Na1 Cr2 N8 N7 75.4(8)
Na2 Cr2 N8 N7 -15.5(8)
N5 Cr2 N8 Na1 -75.98(15)
N6 Cr2 N8 Na1 -155.83(13)
N4 Cr2 N8 Na1 3.99(17)
O2 Cr2 N8 Na1 102.42(13)
Na2 Cr2 N8 Na1 -90.84(14)
N5 Cr2 N8 Na2 14.86(15)
N6 Cr2 N8 Na2 -64.99(16)
N4 Cr2 N8 Na2 94.83(14)
O2 Cr2 N8 Na2 -166.74(11)
Na1 Cr2 N8 Na2 90.84(14)
N2 Na1 N8 N7 -16.2(2)
N4 Na1 N8 N7 -162.6(2)
C3 Na1 N8 N7 4.6(3)
C39 Na1 N8 N7 -135.2(2)
C54 Na1 N8 N7 129.7(2)
C4 Na1 N8 N7 -9.9(4)
Cr2 Na1 N8 N7 -159.4(3)
Cr1 Na1 N8 N7 -0.96(18)
Na2 Na1 N8 N7 -63.4(2)
N2 Na1 N8 Cr2 143.19(15)
N4 Na1 N8 Cr2 -3.18(13)
N7 Na1 N8 Cr2 159.4(3)
C3 Na1 N8 Cr2 164.00(16)
C39 Na1 N8 Cr2 24.27(16)
C54 Na1 N8 Cr2 -70.8(2)
C4 Na1 N8 Cr2 149.5(2)
Cr1 Na1 N8 Cr2 158.47(16)
Na2 Na1 N8 Cr2 96.05(15)
N2 Na1 N8 Na2 47.14(13)
N4 Na1 N8 Na2 -99.23(12)
N7 Na1 N8 Na2 63.4(2)
C3 Na1 N8 Na2 67.95(18)
C39 Na1 N8 Na2 -71.78(13)
C54 Na1 N8 Na2 -166.89(15)
C4 Na1 N8 Na2 53.5(3)
Cr2 Na1 N8 Na2 -96.05(15)
Cr1 Na1 N8 Na2 62.42(8)
N3 Na2 N8 N7 10.8(2)
N5 Na2 N8 N7 161.6(3)
C44 Na2 N8 N7 -175.2(2)
C8 Na2 N8 N7 42.6(3)
C43 Na2 N8 N7 176.8(2)
C32 Na2 N8 N7 -77.0(3)
Cr1 Na2 N8 N7 10.39(19)
C40 Na2 N8 N7 135.2(2)
Cr2 Na2 N8 N7 173.9(3)
Na1 Na2 N8 N7 79.7(2)
N7 Na2 N8 Cr2 -173.9(3)
N3 Na2 N8 Cr2 -163.04(15)
N5 Na2 N8 Cr2 -12.30(13)
C44 Na2 N8 Cr2 10.96(16)
C8 Na2 N8 Cr2 -131.28(16)
C43 Na2 N8 Cr2 2.9(2)
C32 Na2 N8 Cr2 109.1(2)
Cr1 Na2 N8 Cr2 -163.50(16)
C40 Na2 N8 Cr2 -38.70(14)
Na1 Na2 N8 Cr2 -94.17(16)
N7 Na2 N8 Na1 -79.7(2)
N3 Na2 N8 Na1 -68.87(14)
N5 Na2 N8 Na1 81.88(13)
C44 Na2 N8 Na1 105.13(14)
C8 Na2 N8 Na1 -37.10(17)
C43 Na2 N8 Na1 97.04(15)
C32 Na2 N8 Na1 -156.71(18)
Cr1 Na2 N8 Na1 -69.32(9)
C40 Na2 N8 Na1 55.48(12)
Cr2 Na2 N8 Na1 94.17(16)
N7 Cr1 O1 C37 13.0(4)
N2 Cr1 O1 C37 -169.7(4)
N1 Cr1 O1 C37 -98.5(4)
N3 Cr1 O1 C37 122.4(4)
Na2 Cr1 O1 C37 68.7(4)
Na1 Cr1 O1 C37 -19.1(5)
N7 Cr1 O1 C34 174.6(3)
N2 Cr1 O1 C34 -8.0(5)
N1 Cr1 O1 C34 63.2(4)
N3 Cr1 O1 C34 -75.9(4)
Na2 Cr1 O1 C34 -129.7(3)
Na1 Cr1 O1 C34 142.6(3)
N8 Cr2 O2 C74 28.3(4)
N5 Cr2 O2 C74 -155.5(4)
N6 Cr2 O2 C74 -83.4(4)
N4 Cr2 O2 C74 136.6(4)
Na1 Cr2 O2 C74 82.7(4)
Na2 Cr2 O2 C74 2.0(5)
N8 Cr2 O2 C71 -178.0(3)
N5 Cr2 O2 C71 -1.9(5)
N6 Cr2 O2 C71 70.3(4)
N4 Cr2 O2 C71 -69.7(3)
Na1 Cr2 O2 C71 -123.6(3)
Na2 Cr2 O2 C71 155.7(3)
C10 N1 C2 C3 -169.3(4)
Cr1 N1 C2 C3 13.8(5)
C10 N1 C2 C1 12.8(6)
Cr1 N1 C2 C1 -164.1(4)
C7 N2 C3 C2 166.3(4)
Cr1 N2 C3 C2 -8.2(5)
Na1 N2 C3 C2 -91.9(3)
C7 N2 C3 C4 -13.2(6)
Cr1 N2 C3 C4 172.3(3)
Na1 N2 C3 C4 88.6(4)
C7 N2 C3 Na1 -101.8(4)
Cr1 N2 C3 Na1 83.8(2)
N1 C2 C3 N2 -4.3(5)
C1 C2 C3 N2 173.6(4)
N1 C2 C3 C4 175.2(4)
C1 C2 C3 C4 -6.9(8)
N1 C2 C3 Na1 -78.7(4)
C1 C2 C3 Na1 99.3(4)
N8 Na1 C3 N2 -43.4(3)
N4 Na1 C3 N2 94.6(5)
N7 Na1 C3 N2 -41.2(3)
C39 Na1 C3 N2 76.7(3)
C54 Na1 C3 N2 -178.5(3)
C4 Na1 C3 N2 117.6(4)
Cr2 Na1 C3 N2 -24.9(4)
Cr1 Na1 C3 N2 -37.7(2)
Na2 Na1 C3 N2 0.2(2)
N8 Na1 C3 C2 67.2(3)
N2 Na1 C3 C2 110.6(4)
N4 Na1 C3 C2 -154.8(4)
N7 Na1 C3 C2 69.4(3)
C39 Na1 C3 C2 -172.6(3)
C54 Na1 C3 C2 -67.9(3)
C4 Na1 C3 C2 -131.8(5)
Cr2 Na1 C3 C2 85.8(4)
Cr1 Na1 C3 C2 73.0(3)
Na2 Na1 C3 C2 110.8(3)
N8 Na1 C3 C4 -161.0(3)
N2 Na1 C3 C4 -117.6(4)
N4 Na1 C3 C4 -23.0(6)
N7 Na1 C3 C4 -158.8(3)
C39 Na1 C3 C4 -40.8(4)
C54 Na1 C3 C4 63.9(3)
Cr2 Na1 C3 C4 -142.4(3)
Cr1 Na1 C3 C4 -155.3(4)
Na2 Na1 C3 C4 -117.4(3)
N2 C3 C4 C5 3.7(7)
C2 C3 C4 C5 -175.7(5)
Na1 C3 C4 C5 77.6(5)
N2 C3 C4 Na1 -73.9(3)
C2 C3 C4 Na1 106.7(5)
N8 Na1 C4 C5 -93.5(4)
N2 Na1 C4 C5 -85.1(4)
N4 Na1 C4 C5 47.3(4)
N7 Na1 C4 C5 -98.8(3)
C3 Na1 C4 C5 -122.4(5)
C39 Na1 C4 C5 26.3(4)
C54 Na1 C4 C5 120.0(3)
Cr2 Na1 C4 C5 -22.3(6)
Cr1 Na1 C4 C5 -101.4(3)
Na2 Na1 C4 C5 -55.0(3)
N8 Na1 C4 C3 28.9(4)
N2 Na1 C4 C3 37.3(3)
N4 Na1 C4 C3 169.7(3)
N7 Na1 C4 C3 23.6(4)
C39 Na1 C4 C3 148.7(3)
C54 Na1 C4 C3 -117.6(3)
Cr2 Na1 C4 C3 100.0(5)
Cr1 Na1 C4 C3 20.9(3)
Na2 Na1 C4 C3 67.3(3)
C3 C4 C5 C6 2.3(8)
Na1 C4 C5 C6 57.4(5)
C4 C5 C6 C7 0.7(7)
C3 N2 C7 C8 -160.6(4)
Cr1 N2 C7 C8 13.9(5)
Na1 N2 C7 C8 115.0(3)
C3 N2 C7 C6 16.3(6)
Cr1 N2 C7 C6 -169.2(3)
Na1 N2 C7 C6 -68.2(4)
C5 C6 C7 C8 166.7(5)
C5 C6 C7 N2 -9.6(6)
N2 C7 C8 N3 0.7(6)
C6 C7 C8 N3 -175.8(4)
N2 C7 C8 C9 -176.6(4)
C6 C7 C8 C9 6.9(8)
N2 C7 C8 Na2 -70.5(4)
C6 C7 C8 Na2 113.0(4)
C22 N3 C8 C7 141.9(4)
Cr1 N3 C8 C7 -13.4(5)
Na2 N3 C8 C7 -91.6(4)
C22 N3 C8 C9 -40.8(6)
Cr1 N3 C8 C9 163.9(4)
Na2 N3 C8 C9 85.7(4)
C22 N3 C8 Na2 -126.5(3)
Cr1 N3 C8 Na2 78.22(19)
N7 Na2 C8 C7 53.8(3)
N3 Na2 C8 C7 112.9(4)
N5 Na2 C8 C7 -38.5(4)
C44 Na2 C8 C7 -76.5(4)
N8 Na2 C8 C7 35.3(3)
C43 Na2 C8 C7 -97.8(3)
C32 Na2 C8 C7 176.6(3)
Cr1 Na2 C8 C7 68.1(3)
C40 Na2 C8 C7 -41.5(3)
Cr2 Na2 C8 C7 4.8(4)
Na1 Na2 C8 C7 11.2(3)
N7 Na2 C8 N3 -59.2(2)
N5 Na2 C8 N3 -151.4(2)
C44 Na2 C8 N3 170.5(2)
N8 Na2 C8 N3 -77.6(3)
C43 Na2 C8 N3 149.2(2)
C32 Na2 C8 N3 63.7(3)
Cr1 Na2 C8 N3 -44.8(2)
C40 Na2 C8 N3 -154.4(2)
Cr2 Na2 C8 N3 -108.2(2)
Na1 Na2 C8 N3 -101.7(2)
N7 Na2 C8 C9 -179.8(3)
N3 Na2 C8 C9 -120.7(4)
N5 Na2 C8 C9 87.9(3)
C44 Na2 C8 C9 49.8(4)
N8 Na2 C8 C9 161.7(3)
C43 Na2 C8 C9 28.6(3)
C32 Na2 C8 C9 -57.0(3)
Cr1 Na2 C8 C9 -165.5(3)
C40 Na2 C8 C9 84.9(3)
Cr2 Na2 C8 C9 131.2(3)
Na1 Na2 C8 C9 137.6(3)
C2 N1 C10 C15 -105.3(5)
Cr1 N1 C10 C15 70.8(5)
C2 N1 C10 C11 74.4(5)
Cr1 N1 C10 C11 -109.4(4)
C15 C10 C11 C12 5.9(7)
N1 C10 C11 C12 -173.8(4)
C15 C10 C11 C16 -173.1(4)
N1 C10 C11 C16 7.2(7)
C10 C11 C12 C13 -3.0(8)
C16 C11 C12 C13 176.1(5)
C11 C12 C13 C14 -0.6(9)
C12 C13 C14 C15 1.5(9)
C13 C14 C15 C10 1.4(8)
C13 C14 C15 C19 178.5(5)
C11 C10 C15 C14 -5.2(7)
N1 C10 C15 C14 174.6(4)
C11 C10 C15 C19 177.8(4)
N1 C10 C15 C19 -2.4(7)
C12 C11 C16 C17 76.2(7)
C10 C11 C16 C17 -104.7(6)
C12 C11 C16 C18 -45.9(6)
C10 C11 C16 C18 133.1(5)
C14 C15 C19 C21 28.7(7)
C10 C15 C19 C21 -154.4(5)
C14 C15 C19 C20 -96.9(6)
C10 C15 C19 C20 80.1(6)
C8 N3 C22 C27 121.4(5)
Cr1 N3 C22 C27 -88.0(5)
Na2 N3 C22 C27 25.6(6)
C8 N3 C22 C23 -59.3(5)
Cr1 N3 C22 C23 91.3(5)
Na2 N3 C22 C23 -155.1(3)
C27 C22 C23 C24 -3.5(7)
N3 C22 C23 C24 177.2(4)
C27 C22 C23 C28 173.9(4)
N3 C22 C23 C28 -5.5(7)
C22 C23 C24 C25 0.7(7)
C28 C23 C24 C25 -176.8(5)
C23 C24 C25 C26 2.2(8)
C24 C25 C26 C27 -2.3(8)
C25 C26 C27 C22 -0.5(8)
C25 C26 C27 C31 -178.9(5)
C23 C22 C27 C26 3.4(7)
N3 C22 C27 C26 -177.2(4)
C23 C22 C27 C31 -178.3(4)
N3 C22 C27 C31 1.0(7)
C24 C23 C28 C30 51.3(6)
C22 C23 C28 C30 -126.0(5)
C24 C23 C28 C29 -71.8(6)
C22 C23 C28 C29 110.8(5)
C26 C27 C31 C33 -34.6(7)
C22 C27 C31 C33 147.2(5)
C26 C27 C31 C32 89.2(6)
C22 C27 C31 C32 -89.0(6)
C27 C31 C32 Na2 95.8(4)
C33 C31 C32 Na2 -138.8(4)
N7 Na2 C32 C31 20.5(4)
N3 Na2 C32 C31 -45.6(3)
N5 Na2 C32 C31 143.7(3)
C44 Na2 C32 C31 145.5(3)
C8 Na2 C32 C31 -74.1(3)
N8 Na2 C32 C31 53.3(4)
C43 Na2 C32 C31 170.8(3)
Cr1 Na2 C32 C31 -14.3(3)
C40 Na2 C32 C31 179.5(3)
Cr2 Na2 C32 C31 97.1(3)
Na1 Na2 C32 C31 -13.8(8)
C37 O1 C34 C35 7.3(6)
Cr1 O1 C34 C35 -156.7(5)
O1 C34 C35 C36 9.5(8)
C34 C35 C36 C37 -22.0(9)
C34 O1 C37 C36 -20.6(6)
Cr1 O1 C37 C36 143.7(4)
C35 C36 C37 O1 26.2(8)
C47 N4 C39 C40 144.4(4)
Cr2 N4 C39 C40 -14.3(5)
Na1 N4 C39 C40 -92.9(4)
C47 N4 C39 C38 -37.7(6)
Cr2 N4 C39 C38 163.6(3)
Na1 N4 C39 C38 85.0(4)
C47 N4 C39 Na1 -122.7(3)
Cr2 N4 C39 Na1 78.64(18)
N8 Na1 C39 C40 53.5(3)
N2 Na1 C39 C40 -42.9(3)
N4 Na1 C39 C40 113.2(4)
N7 Na1 C39 C40 32.0(3)
C3 Na1 C39 C40 -77.7(3)
C54 Na1 C39 C40 175.3(3)
C4 Na1 C39 C40 -95.9(3)
Cr2 Na1 C39 C40 69.0(3)
Cr1 Na1 C39 C40 0.1(3)
Na2 Na1 C39 C40 7.1(3)
N8 Na1 C39 N4 -59.7(2)
N2 Na1 C39 N4 -156.2(2)
N7 Na1 C39 N4 -81.3(2)
C3 Na1 C39 N4 169.0(2)
C54 Na1 C39 N4 62.0(2)
C4 Na1 C39 N4 150.8(2)
Cr2 Na1 C39 N4 -44.28(19)
Cr1 Na1 C39 N4 -113.2(2)
Na2 Na1 C39 N4 -106.1(2)
N8 Na1 C39 C38 178.9(3)
N2 Na1 C39 C38 82.5(3)
N4 Na1 C39 C38 -121.3(4)
N7 Na1 C39 C38 157.4(3)
C3 Na1 C39 C38 47.7(4)
C54 Na1 C39 C38 -59.3(3)
C4 Na1 C39 C38 29.5(3)
Cr2 Na1 C39 C38 -165.6(3)
Cr1 Na1 C39 C38 125.5(3)
Na2 Na1 C39 C38 132.5(3)
N4 C39 C40 N5 -0.2(5)
C38 C39 C40 N5 -178.1(4)
Na1 C39 C40 N5 -73.8(3)
N4 C39 C40 C41 -178.1(4)
C38 C39 C40 C41 4.1(7)
Na1 C39 C40 C41 108.4(5)
N4 C39 C40 Na2 63.2(5)
C38 C39 C40 Na2 -114.7(4)
Na1 C39 C40 Na2 -10.4(4)
C44 N5 C40 C39 -163.5(4)
Cr2 N5 C40 C39 16.5(5)
Na2 N5 C40 C39 119.4(3)
C44 N5 C40 C41 14.6(6)
Cr2 N5 C40 C41 -165.4(3)
Na2 N5 C40 C41 -62.5(4)
C44 N5 C40 Na2 77.1(3)
Cr2 N5 C40 Na2 -102.9(3)
N7 Na2 C40 C39 -13.4(4)
N3 Na2 C40 C39 63.8(4)
N5 Na2 C40 C39 -94.4(4)
C44 Na2 C40 C39 -129.5(4)
C8 Na2 C40 C39 80.1(4)
N8 Na2 C40 C39 -32.7(4)
C43 Na2 C40 C39 -165.3(4)
C32 Na2 C40 C39 -175.7(4)
Cr1 Na2 C40 C39 18.5(4)
Cr2 Na2 C40 C39 -56.4(3)
Na1 Na2 C40 C39 8.8(3)
N7 Na2 C40 N5 81.0(3)
N3 Na2 C40 N5 158.3(3)
C44 Na2 C40 N5 -35.1(2)
C8 Na2 C40 N5 174.5(3)
N8 Na2 C40 N5 61.8(2)
C43 Na2 C40 N5 -70.8(3)
C32 Na2 C40 N5 -81.3(4)
Cr1 Na2 C40 N5 112.9(2)
Cr2 Na2 C40 N5 38.0(2)
Na1 Na2 C40 N5 103.3(3)
N7 Na2 C40 C41 -150.4(3)
N3 Na2 C40 C41 -73.2(3)
N5 Na2 C40 C41 128.5(4)
C44 Na2 C40 C41 93.5(3)
C8 Na2 C40 C41 -57.0(3)
N8 Na2 C40 C41 -169.7(3)
C43 Na2 C40 C41 57.7(3)
C32 Na2 C40 C41 47.3(4)
Cr1 Na2 C40 C41 -118.6(3)
Cr2 Na2 C40 C41 166.5(3)
Na1 Na2 C40 C41 -128.2(3)
C39 C40 C41 C42 169.9(4)
N5 C40 C41 C42 -7.8(6)
Na2 C40 C41 C42 -55.3(4)
C40 C41 C42 C43 -1.1(7)
C41 C42 C43 C44 4.0(7)
C41 C42 C43 Na2 62.6(4)
N7 Na2 C43 C42 -105.8(3)
N3 Na2 C43 C42 50.1(4)
N5 Na2 C43 C42 -90.8(3)
C44 Na2 C43 C42 -125.0(4)
C8 Na2 C43 C42 25.4(3)
N8 Na2 C43 C42 -108.2(3)
C32 Na2 C43 C42 115.6(3)
Cr1 Na2 C43 C42 -42.4(7)
C40 Na2 C43 C42 -57.7(3)
Cr2 Na2 C43 C42 -106.7(3)
Na1 Na2 C43 C42 -63.0(3)
N7 Na2 C43 C44 19.2(4)
N3 Na2 C43 C44 175.2(3)
N5 Na2 C43 C44 34.3(3)
C8 Na2 C43 C44 150.5(3)
N8 Na2 C43 C44 16.8(3)
C32 Na2 C43 C44 -119.3(3)
Cr1 Na2 C43 C44 82.7(6)
C40 Na2 C43 C44 67.3(3)
Cr2 Na2 C43 C44 18.3(3)
Na1 Na2 C43 C44 62.1(3)
C40 N5 C44 C43 -11.8(6)
Cr2 N5 C44 C43 168.1(3)
Na2 N5 C44 C43 77.4(4)
C40 N5 C44 C45 169.5(4)
Cr2 N5 C44 C45 -10.5(5)
Na2 N5 C44 C45 -101.2(3)
C40 N5 C44 Na2 -89.3(3)
Cr2 N5 C44 Na2 90.7(2)
C42 C43 C44 N5 2.3(6)
Na2 C43 C44 N5 -69.8(3)
C42 C43 C44 C45 -179.3(4)
Na2 C43 C44 C45 108.6(5)
C42 C43 C44 Na2 72.1(4)
N7 Na2 C44 N5 -45.9(3)
N3 Na2 C44 N5 104.8(8)
C8 Na2 C44 N5 78.3(3)
N8 Na2 C44 N5 -43.5(2)
C43 Na2 C44 N5 121.0(4)
C32 Na2 C44 N5 -177.4(3)
Cr1 Na2 C44 N5 -34.5(4)
C40 Na2 C44 N5 30.4(2)
Cr2 Na2 C44 N5 -36.70(19)
Na1 Na2 C44 N5 -3.2(2)
N7 Na2 C44 C43 -167.0(3)
N3 Na2 C44 C43 -16.2(9)
N5 Na2 C44 C43 -121.0(4)
C8 Na2 C44 C43 -42.7(4)
N8 Na2 C44 C43 -164.5(3)
C32 Na2 C44 C43 61.6(3)
Cr1 Na2 C44 C43 -155.5(3)
C40 Na2 C44 C43 -90.7(3)
Cr2 Na2 C44 C43 -157.7(3)
Na1 Na2 C44 C43 -124.2(3)
N7 Na2 C44 C45 62.8(3)
N3 Na2 C44 C45 -146.4(7)
N5 Na2 C44 C45 108.8(4)
C8 Na2 C44 C45 -172.9(3)
N8 Na2 C44 C45 65.3(3)
C43 Na2 C44 C45 -130.2(4)
C32 Na2 C44 C45 -68.6(3)
Cr1 Na2 C44 C45 74.3(4)
C40 Na2 C44 C45 139.1(4)
Cr2 Na2 C44 C45 72.1(3)
Na1 Na2 C44 C45 105.6(3)
C59 N6 C45 C44 -173.7(4)
Cr2 N6 C45 C44 14.3(4)
C59 N6 C45 C46 5.9(6)
Cr2 N6 C45 C46 -166.2(4)
N5 C44 C45 N6 -3.2(5)
C43 C44 C45 N6 178.3(4)
Na2 C44 C45 N6 -81.8(4)
N5 C44 C45 C46 177.2(4)
C43 C44 C45 C46 -1.3(7)
Na2 C44 C45 C46 98.6(4)
C39 N4 C47 C48 120.9(4)
Cr2 N4 C47 C48 -85.0(5)
Na1 N4 C47 C48 28.7(6)
C39 N4 C47 C52 -59.1(5)
Cr2 N4 C47 C52 95.0(5)
Na1 N4 C47 C52 -151.3(3)
C52 C47 C48 C49 3.6(7)
N4 C47 C48 C49 -176.3(4)
C52 C47 C48 C53 -178.8(4)
N4 C47 C48 C53 1.2(7)
C47 C48 C49 C50 -0.4(8)
C53 C48 C49 C50 -178.0(5)
C48 C49 C50 C51 -1.7(8)
C49 C50 C51 C52 0.5(8)
C50 C51 C52 C47 2.8(7)
C50 C51 C52 C56 -176.8(5)
C48 C47 C52 C51 -4.8(6)
N4 C47 C52 C51 175.2(4)
C48 C47 C52 C56 174.7(4)
N4 C47 C52 C56 -5.3(7)
C49 C48 C53 C55 -42.6(6)
C47 C48 C53 C55 139.8(5)
C49 C48 C53 C54 82.0(6)
C47 C48 C53 C54 -95.6(5)
C48 C53 C54 Na1 97.2(3)
C55 C53 C54 Na1 -137.6(4)
N8 Na1 C54 C53 22.0(3)
N2 Na1 C54 C53 154.8(3)
N4 Na1 C54 C53 -43.1(3)
N7 Na1 C54 C53 55.0(4)
C3 Na1 C54 C53 155.8(3)
C39 Na1 C54 C53 -70.7(3)
C4 Na1 C54 C53 179.7(3)
Cr2 Na1 C54 C53 -11.3(3)
Cr1 Na1 C54 C53 103.7(3)
Na2 Na1 C54 C53 -19.3(7)
C51 C52 C56 C58 60.3(6)
C47 C52 C56 C58 -119.2(5)
C51 C52 C56 C57 -62.3(6)
C47 C52 C56 C57 118.2(5)
C45 N6 C59 C64 -92.5(5)
Cr2 N6 C59 C64 78.0(5)
C45 N6 C59 C60 85.5(5)
Cr2 N6 C59 C60 -104.0(4)
C64 C59 C60 C61 0.6(6)
N6 C59 C60 C61 -177.4(4)
C64 C59 C60 C65 179.4(4)
N6 C59 C60 C65 1.4(6)
C59 C60 C61 C62 -0.1(7)
C65 C60 C61 C62 -178.9(5)
C60 C61 C62 C63 -1.3(8)
C61 C62 C63 C64 2.2(8)
C60 C59 C64 C63 0.2(6)
N6 C59 C64 C63 178.2(4)
C60 C59 C64 C68 -176.0(4)
N6 C59 C64 C68 1.9(7)
C62 C63 C64 C59 -1.6(7)
C62 C63 C64 C68 174.8(5)
C61 C60 C65 C67 75.0(5)
C59 C60 C65 C67 -103.8(5)
C61 C60 C65 C66 -46.8(6)
C59 C60 C65 C66 134.4(4)
C59 C64 C68 C70 105.4(6)
C63 C64 C68 C70 -70.9(7)
C59 C64 C68 C69 -133.9(5)
C63 C64 C68 C69 49.8(7)
C74 O2 C71 C72 16.1(5)
Cr2 O2 C71 C72 -140.7(3)
O2 C71 C72 C73 -30.8(6)
C71 C72 C73 C74 33.7(6)
C71 O2 C74 C73 5.6(6)
Cr2 O2 C74 C73 163.0(4)
C72 C73 C74 O2 -24.8(6)
